data_7102530
loop_
_publ_author_name
'Engeldinger, Eric'
'Poorters, Laurent'
'Armspach, Dominique'
'Matt, Dominique'
'Toupet, Lo\"ic'

_publ_section_title
;
 Diastereospecific synthesis of phosphinidene-capped cyclodextrins
 leading to "introverted" ligands.
;
_journal_issue 6
_journal_name_full 'Chemical communications (Cambridge, England)'
_journal_page_first 634
_journal_page_last 635
_journal_paper_doi 10.1039/b315802k
_journal_year 2004
_chemical_formula_sum 'C121 H201 Cl3 O61 P2'
_chemical_formula_weight 2800.11
_space_group_IT_number 4
_symmetry_cell_setting monoclinic
_symmetry_space_group_name_Hall 'P 2yb'
_symmetry_space_group_name_H-M 'P 1 21 1'
_atom_sites_solution_hydrogens geom
_atom_sites_solution_primary direct
_atom_sites_solution_secondary difmap
_audit_creation_method SHELXL-97
_cell_angle_alpha 90.00
_cell_angle_beta 99.3300(10)
_cell_angle_gamma 90.00
_cell_formula_units_Z 2
_cell_length_a 14.80150(10)
_cell_length_b 29.1555(3)
_cell_length_c 17.1807(2)
_cell_measurement_reflns_used 15229
_cell_measurement_temperature 110(1)
_cell_measurement_theta_max 26.37
_cell_measurement_theta_min 1.0
_cell_volume 7316.16(12)
_computing_cell_refinement 'HKL Scalepack (Otwinowski & Minor 1997)'
_computing_data_collection 'Nonius (1999)'
_computing_data_reduction 'HKL Denzo and Scalepack (Otwinowski & Minor 1997)'
_computing_molecular_graphics 'PLATON_(Spek, 1998)'
_computing_publication_material 'SHELXL-97 (Sheldrick, 1997)'
_computing_structure_refinement 'SHELXL-97 (Sheldrick, 1997)'
_computing_structure_solution 'SIR-2002_(Altomare & al., 2001)'
_diffrn_ambient_temperature 293(2)
_diffrn_detector_area_resol_mean 19.24
_diffrn_measured_fraction_theta_full 0.991
_diffrn_measured_fraction_theta_max 0.991
_diffrn_measurement_device_type Nonius_KappaCCD
_diffrn_measurement_method 'Area detector scans'
_diffrn_radiation_monochromator graphite
_diffrn_radiation_source 'fine-focus sealed tube'
_diffrn_radiation_type MoK\a
_diffrn_radiation_wavelength 0.71073
_diffrn_reflns_av_R_equivalents 0.0000
_diffrn_reflns_av_sigmaI/netI 0.0787
_diffrn_reflns_limit_h_max 18
_diffrn_reflns_limit_h_min -18
_diffrn_reflns_limit_k_max 36
_diffrn_reflns_limit_k_min -32
_diffrn_reflns_limit_l_max 21
_diffrn_reflns_limit_l_min -21
_diffrn_reflns_number 28330
_diffrn_reflns_theta_full 26.42
_diffrn_reflns_theta_max 26.42
_diffrn_reflns_theta_min 1.98
_exptl_absorpt_coefficient_mu 0.174
_exptl_absorpt_correction_type none
_exptl_crystal_colour colourless
_exptl_crystal_density_diffrn 1.271
_exptl_crystal_density_method 'not measured'
_exptl_crystal_description prism
_exptl_crystal_F_000 2992
_exptl_crystal_size_max 0.22
_exptl_crystal_size_mid 0.14
_exptl_crystal_size_min 0.10
_refine_diff_density_max 0.984
_refine_diff_density_min -0.444
_refine_diff_density_rms 0.080
_refine_ls_abs_structure_details 'Flack H D (1983), Acta Cryst. A39, 876-881'
_refine_ls_abs_structure_Flack 0.03(9)
_refine_ls_extinction_coef 0.0032(5)
_refine_ls_extinction_expression Fc^*^==kFc[1+0.001xFc^2^\l^3^/sin(2\q)]^-1/4^
_refine_ls_extinction_method SHELXL
_refine_ls_goodness_of_fit_ref 1.027
_refine_ls_hydrogen_treatment mixed
_refine_ls_matrix_type full
_refine_ls_number_parameters 1666
_refine_ls_number_reflns 28330
_refine_ls_number_restraints 1
_refine_ls_restrained_S_all 1.027
_refine_ls_R_factor_all 0.1333
_refine_ls_R_factor_gt 0.0829
_refine_ls_shift/su_max 0.657
_refine_ls_shift/su_mean 0.012
_refine_ls_structure_factor_coef Fsqd
_refine_ls_weighting_details 'calc w==1/[\s^2^(Fo^2^)+(0.1446P)^2^+4.5772P] where P==(Fo^2^+2Fc^2^)/3'
_refine_ls_weighting_scheme calc
_refine_ls_wR_factor_gt 0.2105
_refine_ls_wR_factor_ref 0.2477
_reflns_number_gt 18623
_reflns_number_total 28330
_reflns_threshold_expression >2sigma(I)
_cod_data_source_file b315802k.txt
_cod_data_source_block e91
_cod_depositor_comments
;
The following automatic conversions were performed:
'_symmetry_cell_setting' value 'Monoclinic' changed to 'monoclinic'
according to '/home/saulius/struct/CIF-dictionaries/cif_core.dic'
dictionary named 'cif_core.dic' version 2.4.1 from 2010-06-29.

Automatic conversion script
Id: cif_fix_enum 1527 2010-12-29 10:47:43Z saulius 
;
_cod_original_sg_symbol_H-M P21
_cod_database_code 7102530

loop_
_symmetry_equiv_pos_as_xyz
'x, y, z'
'-x, y+1/2, -z'

loop_
_atom_site_label
_atom_site_type_symbol
_atom_site_fract_x
_atom_site_fract_y
_atom_site_fract_z
_atom_site_U_iso_or_equiv
_atom_site_adp_type
_atom_site_occupancy
_atom_site_symmetry_multiplicity
_atom_site_calc_flag
_atom_site_refinement_flags
O201 O 0.9006(4) 0.68475(19) 0.7958(3) 0.089(2) Uani 1 1 d .
O208 O -0.0875(11) 1.1574(6) 1.0256(15) 0.179(10) Uani 0.50 1 d P
C204 C 0.7463(3) 0.68973(15) 0.6695(4) 0.0489(17) Uani 1 1 d .
C205 C 0.8312(6) 0.7233(3) 0.6978(5) 0.077(2) Uani 1 1 d .
C206 C 0.9227(4) 0.7248(3) 0.6467(4) 0.063(2) Uani 1 1 d .
C207 C 0.9625(10) 0.6789(5) 0.6280(9) 0.141(5) Uiso 1 1 d .
C201 C 1.0170(6) 0.8900(3) 0.2980(5) 0.083(2) Uiso 1 1 d .
H201 H 1.0838 0.8895 0.3122 0.100 Uiso 1 1 calc R
Cl1 Cl 0.9717(2) 0.85321(12) 0.36211(18) 0.1201(10) Uani 1 1 d .
Cl2 Cl 0.97956(17) 0.94577(11) 0.31463(18) 0.1100(9) Uani 1 1 d .
Cl3 Cl 0.98960(19) 0.87396(14) 0.20053(16) 0.1253(11) Uani 1 1 d .
P1 P 0.42651(9) 0.93615(5) 0.84648(8) 0.0358(3) Uani 1 1 d .
O1 O 0.4800(3) 0.81212(12) 1.0059(2) 0.0435(9) Uani 1 1 d .
O2 O 0.4250(3) 0.74566(14) 0.9376(3) 0.0551(11) Uani 1 1 d .
O3 O 0.4470(4) 0.76789(15) 1.1479(2) 0.0651(13) Uani 1 1 d .
O4 O 0.2522(4) 0.76431(18) 1.0984(3) 0.0689(13) Uani 1 1 d .
O5 O 0.2116(4) 0.7293(2) 0.8127(4) 0.0920(19) Uani 1 1 d .
O11 O 0.2425(3) 0.82475(13) 0.9438(2) 0.0487(10) Uani 1 1 d .
O12 O 0.0495(3) 0.81970(16) 0.9205(3) 0.0729(15) Uani 1 1 d .
O13 O 0.0150(3) 0.91678(16) 0.9141(3) 0.0548(11) Uani 1 1 d .
O14 O 0.2353(3) 0.86404(13) 0.8259(2) 0.0435(9) Uani 1 1 d .
O21 O 0.1792(2) 0.96939(12) 0.9236(2) 0.0391(8) Uani 1 1 d .
O22 O 0.1691(3) 1.03542(14) 0.8481(2) 0.0497(10) Uani 1 1 d .
O23 O 0.0764(3) 1.00965(17) 1.0268(3) 0.0615(12) Uani 1 1 d .
O24 O 0.1922(3) 1.08699(15) 1.0735(3) 0.0632(12) Uani 1 1 d .
O25 O 0.2473(4) 1.11956(17) 0.8013(3) 0.0707(14) Uani 1 1 d .
O31 O 0.3449(3) 1.09134(12) 0.9935(2) 0.0426(9) Uani 1 1 d .
O32 O 0.4479(3) 1.13373(12) 0.9313(2) 0.0451(9) Uani 1 1 d .
O33 O 0.3796(3) 1.15420(14) 1.1229(2) 0.0528(11) Uani 1 1 d .
O34 O 0.5661(3) 1.13207(14) 1.1624(2) 0.0516(11) Uani 1 1 d .
O35 O 0.6332(3) 1.14175(13) 0.8995(2) 0.0487(10) Uani 1 1 d .
O41 O 0.6169(3) 1.06182(13) 1.0570(2) 0.0424(9) Uani 1 1 d .
O42 O 0.7299(3) 1.04113(15) 0.9821(3) 0.0548(11) Uani 1 1 d .
O43 O 0.7409(4) 1.0465(3) 1.1933(3) 0.115(3) Uani 1 1 d .
O44 O 0.7844(3) 0.9540(2) 1.1695(3) 0.0666(13) Uani 1 1 d .
O45 O 0.8025(3) 0.97380(15) 0.8816(3) 0.0525(10) Uani 1 1 d .
O51 O 0.6902(3) 0.91854(14) 1.0200(2) 0.0436(9) Uani 1 1 d .
O52 O 0.6190(2) 0.88700(13) 0.9010(2) 0.0388(8) Uani 1 1 d .
O53 O 0.8080(3) 0.84144(16) 1.0409(3) 0.0586(12) Uani 1 1 d .
O54 O 0.6661(4) 0.77708(18) 1.0553(3) 0.0746(15) Uani 1 1 d .
O61 O 0.4504(3) 0.96752(13) 0.9150(2) 0.0403(8) Uani 1 1 d .
C1 C 0.4640(5) 0.7643(2) 1.0103(4) 0.0506(15) Uani 1 1 d .
H1 H 0.5228 0.7491 1.0277 0.061 Uiso 1 1 calc R
C2 C 0.4021(5) 0.7554(2) 1.0715(4) 0.0556(17) Uani 1 1 d .
H2 H 0.3880 0.7225 1.0715 0.067 Uiso 1 1 calc R
C3 C 0.3154(5) 0.7811(2) 1.0509(4) 0.0557(17) Uani 1 1 d .
H3 H 0.3278 0.8134 1.0646 0.067 Uiso 1 1 calc R
C4 C 0.2717(5) 0.7788(2) 0.9634(4) 0.0506(15) Uani 1 1 d .
H4 H 0.2176 0.7590 0.9583 0.061 Uiso 1 1 calc R
C5 C 0.3369(5) 0.7609(2) 0.9048(4) 0.0556(17) Uani 1 1 d .
H5 H 0.3429 0.7852 0.8664 0.067 Uiso 1 1 calc R
C6 C 0.4956(8) 0.7318(3) 1.1905(5) 0.102(3) Uani 1 1 d .
H6A H 0.5239 0.7427 1.2413 0.154 Uiso 1 1 calc R
H6B H 0.5418 0.7207 1.1620 0.154 Uiso 1 1 calc R
H6C H 0.4540 0.7073 1.1971 0.154 Uiso 1 1 calc R
C7 C 0.1786(7) 0.7954(4) 1.1050(6) 0.096(3) Uani 1 1 d .
H7A H 0.1392 0.7820 1.1381 0.145 Uiso 1 1 calc R
H7B H 0.1442 0.8011 1.0536 0.145 Uiso 1 1 calc R
H7C H 0.2031 0.8237 1.1277 0.145 Uiso 1 1 calc R
C8 C 0.2959(6) 0.7179(3) 0.8597(5) 0.077(2) Uani 1 1 d .
H8A H 0.3380 0.7064 0.8265 0.093 Uiso 1 1 calc R
H8B H 0.2866 0.6940 0.8969 0.093 Uiso 1 1 calc R
C9 C 0.1824(10) 0.6936(5) 0.7581(10) 0.172(7) Uani 1 1 d .
H9A H 0.1249 0.7018 0.7270 0.258 Uiso 1 1 calc R
H9B H 0.1755 0.6657 0.7862 0.258 Uiso 1 1 calc R
H9C H 0.2273 0.6892 0.7242 0.258 Uiso 1 1 calc R
C11 C 0.1886(5) 0.8322(2) 0.8688(4) 0.0491(15) Uani 1 1 d .
H11 H 0.1821 0.8031 0.8401 0.059 Uiso 1 1 calc R
C12 C 0.0960(5) 0.8496(2) 0.8757(4) 0.0606(18) Uani 1 1 d .
H12 H 0.0603 0.8525 0.8227 0.073 Uiso 1 1 calc R
C13 C 0.1024(3) 0.8969(2) 0.9154(3) 0.0410(13) Uani 1 1 d .
H13 H 0.1317 0.8933 0.9704 0.049 Uiso 1 1 calc R
C14 C 0.1592(4) 0.9299(2) 0.8750(3) 0.0407(12) Uani 1 1 d .
H14 H 0.1249 0.9390 0.8237 0.049 Uiso 1 1 calc R
C15 C 0.2500(4) 0.90820(18) 0.8639(3) 0.0378(12) Uani 1 1 d .
H15 H 0.2881 0.9042 0.9156 0.045 Uiso 1 1 calc R
C16 C 0.0121(8) 0.7797(4) 0.8746(8) 0.129(5) Uani 1 1 d .
H16A H -0.0165 0.7596 0.9076 0.194 Uiso 1 1 calc R
H16B H 0.0607 0.7637 0.8554 0.194 Uiso 1 1 calc R
H16C H -0.0324 0.7896 0.8308 0.194 Uiso 1 1 calc R
C17 C -0.0204(5) 0.9115(3) 0.9885(5) 0.068(2) Uani 1 1 d .
H17A H -0.0796 0.9257 0.9839 0.102 Uiso 1 1 calc R
H17B H 0.0208 0.9259 1.0303 0.102 Uiso 1 1 calc R
H17C H -0.0256 0.8795 1.0000 0.102 Uiso 1 1 calc R
C18 C 0.3041(4) 0.9351(2) 0.8102(3) 0.0393(12) Uani 1 1 d .
H18A H 0.2814 0.9664 0.8055 0.047 Uiso 1 1 calc R
H18B H 0.2935 0.9215 0.7580 0.047 Uiso 1 1 calc R
C21 C 0.1273(4) 1.0081(2) 0.9003(3) 0.0457(14) Uani 1 1 d .
H21 H 0.0668 0.9985 0.8736 0.055 Uiso 1 1 calc R
C22 C 0.1158(4) 1.0371(2) 0.9730(4) 0.0536(16) Uani 1 1 d .
H22 H 0.0748 1.0629 0.9561 0.064 Uiso 1 1 calc R
C23 C 0.2066(4) 1.0555(2) 1.0124(4) 0.0498(15) Uani 1 1 d .
H23 H 0.2453 1.0301 1.0354 0.060 Uiso 1 1 calc R
C24 C 0.2556(4) 1.0816(2) 0.9542(3) 0.0446(14) Uani 1 1 d .
H24 H 0.2231 1.1103 0.9388 0.054 Uiso 1 1 calc R
C25 C 0.2592(4) 1.0518(2) 0.8802(3) 0.0435(13) Uani 1 1 d .
H25 H 0.2990 1.0253 0.8955 0.052 Uiso 1 1 calc R
C26 C -0.0021(9) 1.0270(4) 1.0506(9) 0.154(7) Uani 1 1 d .
H26A H -0.0222 1.0064 1.0879 0.231 Uiso 1 1 calc R
H26B H -0.0494 1.0301 1.0055 0.231 Uiso 1 1 calc R
H26C H 0.0110 1.0565 1.0747 0.231 Uiso 1 1 calc R
C27 C 0.2354(8) 1.0739(3) 1.1497(4) 0.089(3) Uani 1 1 d .
H27A H 0.2222 1.0962 1.1875 0.133 Uiso 1 1 calc R
H27B H 0.3003 1.0723 1.1509 0.133 Uiso 1 1 calc R
H27C H 0.2129 1.0444 1.1626 0.133 Uiso 1 1 calc R
C28 C 0.2957(5) 1.0780(2) 0.8150(3) 0.0528(15) Uani 1 1 d .
H28A H 0.3605 1.0841 0.8306 0.063 Uiso 1 1 calc R
H28B H 0.2878 1.0598 0.7671 0.063 Uiso 1 1 calc R
C29 C 0.2788(8) 1.1455(3) 0.7431(6) 0.101(3) Uani 1 1 d .
H29A H 0.2442 1.1734 0.7349 0.151 Uiso 1 1 calc R
H29B H 0.2714 1.1283 0.6948 0.151 Uiso 1 1 calc R
H29C H 0.3423 1.1526 0.7594 0.151 Uiso 1 1 calc R
C31 C 0.3847(4) 1.13437(19) 0.9850(3) 0.0459(14) Uani 1 1 d .
H31 H 0.3361 1.1565 0.9665 0.055 Uiso 1 1 calc R
C32 C 0.4349(4) 1.14977(19) 1.0631(3) 0.0429(13) Uani 1 1 d .
H32 H 0.4648 1.1792 1.0565 0.051 Uiso 1 1 calc R
C33 C 0.5081(4) 1.11404(19) 1.0943(3) 0.0450(14) Uani 1 1 d .
H33 H 0.4788 1.0857 1.1082 0.054 Uiso 1 1 calc R
C34 C 0.5695(4) 1.10385(19) 1.0321(3) 0.0414(13) Uani 1 1 d .
H34 H 0.6143 1.1286 1.0324 0.050 Uiso 1 1 calc R
C35 C 0.5162(4) 1.09832(18) 0.9487(3) 0.0436(14) Uani 1 1 d .
H35 H 0.4862 1.0683 0.9440 0.052 Uiso 1 1 calc R
C36 C 0.3147(6) 1.1909(3) 1.1081(5) 0.076(2) Uani 1 1 d .
H36A H 0.2785 1.1921 1.1496 0.114 Uiso 1 1 calc R
H36B H 0.2756 1.1859 1.0586 0.114 Uiso 1 1 calc R
H36C H 0.3467 1.2195 1.1062 0.114 Uiso 1 1 calc R
C37 C 0.5625(7) 1.1069(3) 1.2311(4) 0.075(2) Uani 1 1 d .
H37A H 0.6021 1.1208 1.2745 0.113 Uiso 1 1 calc R
H37B H 0.5820 1.0760 1.2241 0.113 Uiso 1 1 calc R
H37C H 0.5008 1.1067 1.2418 0.113 Uiso 1 1 calc R
C38 C 0.5768(5) 1.1027(2) 0.8857(4) 0.0504(15) Uani 1 1 d .
H38A H 0.6147 1.0755 0.8859 0.060 Uiso 1 1 calc R
H38B H 0.5390 1.1051 0.8342 0.060 Uiso 1 1 calc R
C39 C 0.7032(5) 1.1424(2) 0.8507(4) 0.0615(18) Uani 1 1 d .
H39A H 0.7404 1.1693 0.8624 0.092 Uiso 1 1 calc R
H39B H 0.6754 1.1428 0.7962 0.092 Uiso 1 1 calc R
H39C H 0.7407 1.1155 0.8610 0.092 Uiso 1 1 calc R
C41 C 0.7115(4) 1.0592(2) 1.0544(4) 0.0561(17) Uani 1 1 d .
H41 H 0.7376 1.0901 1.0613 0.067 Uiso 1 1 calc R
C42 C 0.7566(5) 1.0298(3) 1.1192(4) 0.070(2) Uani 1 1 d .
H42 H 0.8227 1.0309 1.1188 0.084 Uiso 1 1 calc R
C43 C 0.7262(4) 0.9795(3) 1.1086(4) 0.0570(17) Uani 1 1 d .
H43 H 0.6625 0.9768 1.1170 0.068 Uiso 1 1 calc R
C44 C 0.7336(4) 0.9625(2) 1.0265(4) 0.0468(14) Uani 1 1 d .
H44 H 0.7985 0.9585 1.0227 0.056 Uiso 1 1 calc R
C45 C 0.6917(4) 0.9962(2) 0.9635(3) 0.0437(13) Uani 1 1 d .
H45 H 0.6256 0.9976 0.9636 0.052 Uiso 1 1 calc R
C46 C 0.8094(13) 1.0628(5) 1.2417(5) 0.180(9) Uani 1 1 d .
H46A H 0.7888 1.0730 1.2889 0.270 Uiso 1 1 calc R
H46B H 0.8356 1.0881 1.2175 0.270 Uiso 1 1 calc R
H46C H 0.8548 1.0393 1.2546 0.270 Uiso 1 1 calc R
C47 C 0.7503(6) 0.9119(3) 1.1885(4) 0.073(2) Uani 1 1 d .
H47A H 0.7938 0.8973 1.2283 0.110 Uiso 1 1 calc R
H47B H 0.7398 0.8929 1.1423 0.110 Uiso 1 1 calc R
H47C H 0.6937 0.9163 1.2080 0.110 Uiso 1 1 calc R
C48 C 0.7077(4) 0.9851(2) 0.8807(3) 0.0438(13) Uani 1 1 d .
H48A H 0.6694 0.9595 0.8600 0.053 Uiso 1 1 calc R
H48B H 0.6912 1.0114 0.8466 0.053 Uiso 1 1 calc R
C49 C 0.8259(7) 0.9659(4) 0.8070(6) 0.099(3) Uani 1 1 d .
H49A H 0.8898 0.9584 0.8124 0.149 Uiso 1 1 calc R
H49B H 0.8138 0.9930 0.7753 0.149 Uiso 1 1 calc R
H49C H 0.7902 0.9409 0.7821 0.149 Uiso 1 1 calc R
C51 C 0.7020(4) 0.8889(2) 0.9578(3) 0.0447(14) Uani 1 1 d .
H51 H 0.7521 0.9002 0.9321 0.054 Uiso 1 1 calc R
C52 C 0.7236(4) 0.8414(2) 0.9881(4) 0.0494(15) Uani 1 1 d .
H52 H 0.7298 0.8216 0.9433 0.059 Uiso 1 1 calc R
C53 C 0.6453(4) 0.8234(2) 1.0272(4) 0.0522(16) Uani 1 1 d .
H53 H 0.6384 0.8431 1.0720 0.063 Uiso 1 1 calc R
C54 C 0.5566(4) 0.82403(19) 0.9679(4) 0.0457(14) Uani 1 1 d .
H54 H 0.5610 0.8024 0.9251 0.055 Uiso 1 1 calc R
C55 C 0.5396(4) 0.87215(19) 0.9346(3) 0.0410(13) Uani 1 1 d .
H55 H 0.5312 0.8930 0.9775 0.049 Uiso 1 1 calc R
C56 C 0.8680(5) 0.8054(3) 1.0296(6) 0.079(2) Uani 1 1 d .
H56A H 0.9231 0.8080 1.0674 0.118 Uiso 1 1 calc R
H56B H 0.8826 0.8072 0.9772 0.118 Uiso 1 1 calc R
H56C H 0.8390 0.7766 1.0364 0.118 Uiso 1 1 calc R
C57 C 0.7009(6) 0.7776(4) 1.1402(5) 0.106(4) Uani 1 1 d .
H57A H 0.7145 0.7468 1.1582 0.159 Uiso 1 1 calc R
H57B H 0.6554 0.7905 1.1677 0.159 Uiso 1 1 calc R
H57C H 0.7555 0.7958 1.1502 0.159 Uiso 1 1 calc R
C58 C 0.4594(4) 0.87629(19) 0.8706(3) 0.0402(13) Uani 1 1 d .
H58A H 0.4078 0.8604 0.8865 0.048 Uiso 1 1 calc R
H58B H 0.4735 0.8613 0.8236 0.048 Uiso 1 1 calc R
C61 C 0.4742(4) 0.95460(19) 0.7601(3) 0.0391(12) Uani 1 1 d .
C62 C 0.4994(4) 1.00031(19) 0.7574(3) 0.0425(13) Uani 1 1 d .
H62 H 0.4952 1.0193 0.8001 0.051 Uiso 1 1 calc R
C63 C 0.5310(4) 1.0181(2) 0.6919(4) 0.0530(15) Uani 1 1 d .
H63 H 0.5469 1.0489 0.6899 0.064 Uiso 1 1 calc R
C64 C 0.5382(4) 0.9888(3) 0.6290(4) 0.0567(17) Uani 1 1 d .
H64 H 0.5606 0.9999 0.5852 0.068 Uiso 1 1 calc R
C65 C 0.5128(4) 0.9440(2) 0.6312(4) 0.0534(15) Uani 1 1 d .
H65 H 0.5173 0.9249 0.5886 0.064 Uiso 1 1 calc R
C66 C 0.4803(4) 0.9267(2) 0.6964(4) 0.0519(15) Uani 1 1 d .
H66 H 0.4624 0.8962 0.6972 0.062 Uiso 1 1 calc R
P11 P 0.57563(11) 0.95862(5) 0.37063(9) 0.0437(4) Uani 1 1 d .
O101 O 0.5343(3) 1.08884(13) 0.4990(2) 0.0546(11) Uani 1 1 d .
O102 O 0.6276(4) 1.14046(15) 0.4444(2) 0.0651(14) Uani 1 1 d .
O103 O 0.5704(3) 1.13258(14) 0.6443(3) 0.0598(12) Uani 1 1 d .
O104 O 0.7617(4) 1.12645(17) 0.6730(3) 0.0700(14) Uani 1 1 d .
O105 O 0.8636(5) 1.1804(2) 0.4680(5) 0.114(3) Uani 1 1 d .
O111 O 0.7738(3) 1.05994(12) 0.5206(2) 0.0424(9) Uani 1 1 d .
O112 O 0.7887(3) 1.01713(13) 0.4112(2) 0.0454(9) Uani 1 1 d .
O113 O 0.9654(3) 1.05246(13) 0.5735(2) 0.0497(10) Uani 1 1 d .
O114 O 0.9729(3) 0.95187(13) 0.5768(2) 0.0468(9) Uani 1 1 d .
O121 O 0.7887(3) 0.91517(12) 0.5318(3) 0.0515(11) Uani 1 1 d .
O122 O 0.7867(3) 0.84318(14) 0.4706(3) 0.0543(11) Uani 1 1 d .
O123 O 0.8539(4) 0.87790(18) 0.6736(3) 0.0749(15) Uani 1 1 d .
O124 O 0.6943(4) 0.76129(15) 0.3992(3) 0.0714(15) Uani 1 1 d .
O125 O 0.7182(4) 0.81046(15) 0.6868(3) 0.0735(15) Uani 1 1 d .
O131 O 0.5800(3) 0.80736(13) 0.5509(3) 0.0560(12) Uani 1 1 d .
O132 O 0.4817(3) 0.76635(14) 0.4541(3) 0.0564(12) Uani 1 1 d .
O133 O 0.5150(3) 0.75204(15) 0.6684(3) 0.0590(12) Uani 1 1 d .
O134 O 0.3278(3) 0.78254(13) 0.6287(2) 0.0459(9) Uani 1 1 d .
O135 O 0.3138(4) 0.75398(14) 0.3616(3) 0.0653(13) Uani 1 1 d .
O141 O 0.3195(3) 0.85205(12) 0.5067(2) 0.0427(9) Uani 1 1 d .
O142 O 0.2266(3) 0.87727(14) 0.3915(2) 0.0505(10) Uani 1 1 d .
O143 O 0.1972(3) 0.88795(14) 0.5997(2) 0.0488(10) Uani 1 1 d .
O144 O 0.1943(3) 0.97890(15) 0.5489(2) 0.0505(10) Uani 1 1 d .
O145 O 0.1991(3) 0.93961(16) 0.2609(2) 0.0539(10) Uani 1 1 d .
O151 O 0.3062(3) 0.99598(13) 0.4362(2) 0.0449(9) Uani 1 1 d .
O152 O 0.3975(3) 1.01976(13) 0.3454(2) 0.0444(9) Uani 1 1 d .
O153 O 0.2083(4) 1.07991(17) 0.4138(3) 0.0686(14) Uani 1 1 d .
O154 O 0.3609(4) 1.13879(15) 0.4661(3) 0.0690(14) Uani 1 1 d .
O161 O 0.5403(3) 0.93125(14) 0.4319(2) 0.0479(9) Uani 1 1 d .
C101 C 0.5728(5) 1.13354(19) 0.5036(4) 0.0562(17) Uani 1 1 d .
H101 H 0.5224 1.1557 0.4951 0.067 Uiso 1 1 calc R
C102 C 0.6259(5) 1.14123(19) 0.5856(3) 0.0520(16) Uani 1 1 d .
H102 H 0.6475 1.1730 0.5902 0.062 Uiso 1 1 calc R
C103 C 0.7063(5) 1.10948(19) 0.6022(3) 0.0523(16) Uani 1 1 d .
H103 H 0.6845 1.0786 0.6121 0.063 Uiso 1 1 calc R
C104 C 0.7631(5) 1.10713(19) 0.5345(3) 0.0493(15) Uani 1 1 d .
H104 H 0.8240 1.1192 0.5554 0.059 Uiso 1 1 calc R
C105 C 0.7272(6) 1.1349(2) 0.4622(4) 0.065(2) Uani 1 1 d .
H105 H 0.7471 1.1199 0.4168 0.079 Uiso 1 1 calc R
C106 C 0.5064(10) 1.1680(4) 0.6513(6) 0.131(5) Uani 1 1 d .
H10A H 0.4712 1.1601 0.6916 0.196 Uiso 1 1 calc R
H10B H 0.4663 1.1718 0.6019 0.196 Uiso 1 1 calc R
H10C H 0.5386 1.1962 0.6652 0.196 Uiso 1 1 calc R
C107 C 0.8210(8) 1.0908(4) 0.7105(5) 0.101(3) Uani 1 1 d .
H10D H 0.8575 1.1028 0.7575 0.151 Uiso 1 1 calc R
H10E H 0.8603 1.0803 0.6750 0.151 Uiso 1 1 calc R
H10F H 0.7846 1.0657 0.7242 0.151 Uiso 1 1 calc R
C108 C 0.7665(6) 1.1837(3) 0.4684(7) 0.098(3) Uani 1 1 d .
H10G H 0.7378 1.2021 0.4241 0.118 Uiso 1 1 calc R
H10H H 0.7552 1.1981 0.5167 0.118 Uiso 1 1 calc R
C109 C 0.9081(10) 1.2226(5) 0.4871(13) 0.209(11) Uani 1 1 d .
H10I H 0.9722 1.2194 0.4851 0.313 Uiso 1 1 calc R
H10J H 0.9000 1.2316 0.5393 0.313 Uiso 1 1 calc R
H10K H 0.8823 1.2455 0.4499 0.313 Uiso 1 1 calc R
C111 C 0.8344(4) 1.04708(18) 0.4685(3) 0.0425(13) Uani 1 1 d .
H111 H 0.8531 1.0746 0.4424 0.051 Uiso 1 1 calc R
C112 C 0.9197(4) 1.02349(19) 0.5137(3) 0.0432(13) Uani 1 1 d .
H112 H 0.9616 1.0167 0.4765 0.052 Uiso 1 1 calc R
C113 C 0.8939(4) 0.97864(18) 0.5495(3) 0.0408(13) Uani 1 1 d .
H113 H 0.8626 0.9855 0.5942 0.049 Uiso 1 1 calc R
C114 C 0.8318(4) 0.94904(18) 0.4913(3) 0.0420(13) Uani 1 1 d .
H114 H 0.8677 0.9342 0.4552 0.050 Uiso 1 1 calc R
C115 C 0.7535(4) 0.9766(2) 0.4439(3) 0.0461(14) Uani 1 1 d .
H115 H 0.7118 0.9862 0.4797 0.055 Uiso 1 1 calc R
C116 C 1.0333(5) 1.0809(2) 0.5483(4) 0.0592(17) Uani 1 1 d .
H11A H 1.0620 1.0992 0.5917 0.089 Uiso 1 1 calc R
H11B H 1.0051 1.1005 0.5064 0.089 Uiso 1 1 calc R
H11C H 1.0785 1.0620 0.5296 0.089 Uiso 1 1 calc R
C117 C 1.0172(5) 0.9600(2) 0.6560(4) 0.0603(17) Uani 1 1 d .
H11D H 1.0696 0.9403 0.6679 0.090 Uiso 1 1 calc R
H11E H 0.9753 0.9537 0.6918 0.090 Uiso 1 1 calc R
H11F H 1.0365 0.9915 0.6614 0.090 Uiso 1 1 calc R
C118 C 0.6983(4) 0.9520(2) 0.3745(4) 0.0486(14) Uani 1 1 d .
H11G H 0.7135 0.9196 0.3778 0.058 Uiso 1 1 calc R
H11H H 0.7152 0.9639 0.3261 0.058 Uiso 1 1 calc R
C121 C 0.8290(5) 0.8710(2) 0.5354(4) 0.0519(15) Uani 1 1 d .
H121 H 0.8944 0.8741 0.5327 0.062 Uiso 1 1 calc R
C122 C 0.8183(5) 0.8482(2) 0.6118(4) 0.0576(17) Uani 1 1 d .
H122 H 0.8535 0.8196 0.6171 0.069 Uiso 1 1 calc R
C123 C 0.7182(5) 0.8375(2) 0.6166(4) 0.0580(18) Uani 1 1 d .
H123 H 0.6842 0.8661 0.6203 0.070 Uiso 1 1 calc R
C124 C 0.6743(5) 0.8104(2) 0.5453(4) 0.0535(16) Uani 1 1 d .
H124 H 0.7009 0.7795 0.5473 0.064 Uiso 1 1 calc R
C125 C 0.6902(4) 0.8345(2) 0.4696(4) 0.0527(16) Uani 1 1 d .
H125 H 0.6574 0.8638 0.4653 0.063 Uiso 1 1 calc R
C126 C 0.9018(6) 0.8570(4) 0.7289(7) 0.104(4) Uani 1 1 d .
H12A H 0.9244 0.8783 0.7702 0.156 Uiso 1 1 calc R
H12B H 0.9524 0.8426 0.7100 0.156 Uiso 1 1 calc R
H12C H 0.8653 0.8340 0.7492 0.156 Uiso 1 1 calc R
C127 C 0.6623(6) 0.8279(3) 0.7402(5) 0.076(2) Uani 1 1 d .
H12D H 0.6668 0.8080 0.7852 0.114 Uiso 1 1 calc R
H12E H 0.5999 0.8292 0.7143 0.114 Uiso 1 1 calc R
H12F H 0.6827 0.8580 0.7570 0.114 Uiso 1 1 calc R
C128 C 0.6596(5) 0.8068(2) 0.3952(4) 0.0601(18) Uani 1 1 d .
H12G H 0.5933 0.8056 0.3852 0.072 Uiso 1 1 calc R
H12H H 0.6795 0.8224 0.3510 0.072 Uiso 1 1 calc R
C129 C 0.7798(7) 0.7568(3) 0.3764(7) 0.102(3) Uani 1 1 d .
H12I H 0.7982 0.7252 0.3799 0.153 Uiso 1 1 calc R
H12J H 0.8238 0.7749 0.4105 0.153 Uiso 1 1 calc R
H12K H 0.7766 0.7672 0.3230 0.153 Uiso 1 1 calc R
C131 C 0.5339(5) 0.7660(2) 0.5310(4) 0.0566(17) Uani 1 1 d .
H131 H 0.5789 0.7411 0.5344 0.068 Uiso 1 1 calc R
C132 C 0.4676(4) 0.75621(19) 0.5886(3) 0.0439(14) Uani 1 1 d .
H132 H 0.4347 0.7276 0.5733 0.053 Uiso 1 1 calc R
C133 C 0.3992(4) 0.79523(19) 0.5856(3) 0.0437(13) Uani 1 1 d .
H133 H 0.4304 0.8226 0.6097 0.052 Uiso 1 1 calc R
C134 C 0.3547(5) 0.80635(18) 0.5032(3) 0.0461(14) Uani 1 1 d .
H134 H 0.3033 0.7853 0.4878 0.055 Uiso 1 1 calc R
C135 C 0.4179(5) 0.80427(19) 0.4413(4) 0.0532(16) Uani 1 1 d .
H135 H 0.4518 0.8332 0.4416 0.064 Uiso 1 1 calc R
C136 C 0.5333(14) 0.7093(4) 0.6928(8) 0.209(10) Uani 1 1 d .
H13A H 0.5652 0.7096 0.7461 0.314 Uiso 1 1 calc R
H13B H 0.5708 0.6947 0.6594 0.314 Uiso 1 1 calc R
H13C H 0.4771 0.6925 0.6906 0.314 Uiso 1 1 calc R
C137 C 0.3360(5) 0.8040(2) 0.7042(3) 0.0546(16) Uani 1 1 d .
H13D H 0.2864 0.7943 0.7300 0.082 Uiso 1 1 calc R
H13E H 0.3339 0.8367 0.6977 0.082 Uiso 1 1 calc R
H13F H 0.3932 0.7954 0.7356 0.082 Uiso 1 1 calc R
C138 C 0.3659(6) 0.7954(2) 0.3597(4) 0.066(2) Uani 1 1 d .
H13G H 0.3252 0.8209 0.3431 0.079 Uiso 1 1 calc R
H13H H 0.4082 0.7923 0.3225 0.079 Uiso 1 1 calc R
C139 C 0.2487(8) 0.7472(3) 0.2915(5) 0.089(3) Uani 1 1 d .
H13I H 0.2163 0.7190 0.2957 0.133 Uiso 1 1 calc R
H13J H 0.2801 0.7457 0.2469 0.133 Uiso 1 1 calc R
H13K H 0.2061 0.7722 0.2849 0.133 Uiso 1 1 calc R
C141 C 0.2295(5) 0.8618(2) 0.4701(4) 0.0518(15) Uani 1 1 d .
H141 H 0.1920 0.8340 0.4699 0.062 Uiso 1 1 calc R
C142 C 0.1906(4) 0.8996(2) 0.5182(3) 0.0438(13) Uani 1 1 d .
H142 H 0.1261 0.9044 0.4961 0.053 Uiso 1 1 calc R
C143 C 0.2414(4) 0.9440(2) 0.5141(3) 0.0437(13) Uani 1 1 d .
H143 H 0.3034 0.9409 0.5439 0.052 Uiso 1 1 calc R
C144 C 0.2474(4) 0.9572(2) 0.4285(3) 0.0461(13) Uani 1 1 d .
H144 H 0.1867 0.9658 0.4008 0.055 Uiso 1 1 calc R
C145 C 0.2852(4) 0.91691(19) 0.3857(3) 0.0415(13) Uani 1 1 d .
H145 H 0.3474 0.9098 0.4121 0.050 Uiso 1 1 calc R
C146 C 0.1312(5) 0.8543(2) 0.6138(4) 0.0571(16) Uani 1 1 d .
H14A H 0.1386 0.8477 0.6692 0.086 Uiso 1 1 calc R
H14B H 0.1400 0.8268 0.5854 0.086 Uiso 1 1 calc R
H14C H 0.0706 0.8659 0.5963 0.086 Uiso 1 1 calc R
C147 C 0.2482(5) 1.0056(2) 0.6072(4) 0.0565(16) Uani 1 1 d .
H14D H 0.2104 1.0282 0.6268 0.085 Uiso 1 1 calc R
H14E H 0.2956 1.0206 0.5847 0.085 Uiso 1 1 calc R
H14F H 0.2753 0.9861 0.6497 0.085 Uiso 1 1 calc R
C148 C 0.2865(4) 0.9238(2) 0.2997(3) 0.0447(13) Uani 1 1 d .
H14G H 0.3331 0.9462 0.2928 0.054 Uiso 1 1 calc R
H14H H 0.3016 0.8952 0.2763 0.054 Uiso 1 1 calc R
C149 C 0.1960(6) 0.9422(3) 0.1778(4) 0.0653(18) Uani 1 1 d .
H14I H 0.1367 0.9527 0.1534 0.098 Uiso 1 1 calc R
H14J H 0.2074 0.9124 0.1577 0.098 Uiso 1 1 calc R
H14K H 0.2419 0.9633 0.1662 0.098 Uiso 1 1 calc R
C151 C 0.3098(5) 1.0231(2) 0.3690(4) 0.0517(15) Uani 1 1 d .
H151 H 0.2626 1.0130 0.3258 0.062 Uiso 1 1 calc R
C152 C 0.2934(5) 1.0735(2) 0.3886(4) 0.0587(18) Uani 1 1 d .
H152 H 0.2948 1.0921 0.3412 0.070 Uiso 1 1 calc R
C153 C 0.3694(5) 1.0900(2) 0.4535(4) 0.0558(17) Uani 1 1 d .
H153 H 0.3643 1.0737 0.5026 0.067 Uiso 1 1 calc R
C154 C 0.4628(5) 1.0816(2) 0.4327(3) 0.0506(15) Uani 1 1 d .
H154 H 0.4725 1.1014 0.3889 0.061 Uiso 1 1 calc R
C155 C 0.4704(4) 1.03092(19) 0.4093(3) 0.0432(13) Uani 1 1 d .
H155 H 0.4644 1.0116 0.4549 0.052 Uiso 1 1 calc R
C156 C 0.1346(6) 1.0736(4) 0.3541(6) 0.097(3) Uani 1 1 d .
H15A H 0.0787 1.0782 0.3746 0.146 Uiso 1 1 calc R
H15B H 0.1360 1.0430 0.3336 0.146 Uiso 1 1 calc R
H15C H 0.1380 1.0953 0.3126 0.146 Uiso 1 1 calc R
C157 C 0.3033(10) 1.1517(4) 0.5197(8) 0.146(6) Uani 1 1 d .
H15D H 0.3019 1.1845 0.5235 0.219 Uiso 1 1 calc R
H15E H 0.3259 1.1389 0.5706 0.219 Uiso 1 1 calc R
H15F H 0.2425 1.1404 0.5015 0.219 Uiso 1 1 calc R
C158 C 0.5613(4) 1.0197(2) 0.3815(3) 0.0464(14) Uani 1 1 d .
H15G H 0.6116 1.0315 0.4194 0.056 Uiso 1 1 calc R
H15H H 0.5630 1.0346 0.3313 0.056 Uiso 1 1 calc R
C161 C 0.5261(4) 0.9419(2) 0.2712(4) 0.0497(15) Uani 1 1 d .
C162 C 0.5028(5) 0.8958(2) 0.2595(4) 0.0563(17) Uani 1 1 d .
H162 H 0.5118 0.8757 0.3022 0.068 Uiso 1 1 calc R
C163 C 0.4669(5) 0.8795(3) 0.1863(5) 0.068(2) Uani 1 1 d .
H163 H 0.4539 0.8485 0.1794 0.081 Uiso 1 1 calc R
C164 C 0.4501(5) 0.9083(3) 0.1241(4) 0.064(2) Uani 1 1 d .
H164 H 0.4242 0.8970 0.0749 0.076 Uiso 1 1 calc R
C165 C 0.4714(4) 0.9552(3) 0.1328(4) 0.0579(17) Uani 1 1 d .
H165 H 0.4600 0.9751 0.0901 0.069 Uiso 1 1 calc R
C166 C 0.5098(4) 0.9708(2) 0.2067(3) 0.0523(15) Uani 1 1 d .
H166 H 0.5252 1.0016 0.2133 0.063 Uiso 1 1 calc R

loop_
_atom_site_aniso_label
_atom_site_aniso_U_11
_atom_site_aniso_U_22
_atom_site_aniso_U_33
_atom_site_aniso_U_23
_atom_site_aniso_U_13
_atom_site_aniso_U_12
O201 0.119(4) 0.095(4) 0.049(3) -0.005(3) 0.002(3) -0.085(4)
O208 0.111(11) 0.110(12) 0.28(3) -0.088(14) -0.068(14) 0.048(9)
C204 0.020(2) 0.012(2) 0.100(5) -0.010(2) -0.036(3) -0.0069(18)
C205 0.087(5) 0.060(4) 0.094(6) -0.033(4) 0.041(5) -0.042(4)
C206 0.040(3) 0.081(4) 0.077(5) 0.056(4) 0.033(3) 0.040(3)
Cl1 0.118(2) 0.143(2) 0.1011(19) 0.0028(17) 0.0240(17) -0.0381(19)
Cl2 0.0776(14) 0.143(2) 0.110(2) -0.0028(17) 0.0183(14) 0.0100(15)
Cl3 0.0920(17) 0.211(3) 0.0742(16) -0.0292(18) 0.0178(14) -0.0191(19)
P1 0.0373(7) 0.0427(7) 0.0293(7) -0.0012(6) 0.0114(6) -0.0026(6)
O1 0.054(2) 0.037(2) 0.046(2) -0.0002(16) 0.0266(19) -0.0007(17)
O2 0.072(3) 0.052(2) 0.044(2) -0.0101(19) 0.015(2) 0.001(2)
O3 0.109(4) 0.054(3) 0.034(2) -0.002(2) 0.018(2) -0.020(3)
O4 0.093(4) 0.076(3) 0.047(3) 0.008(2) 0.039(3) -0.007(3)
O5 0.077(4) 0.098(4) 0.100(4) -0.063(4) 0.013(3) -0.013(3)
O11 0.067(3) 0.039(2) 0.046(2) -0.0094(17) 0.027(2) -0.0083(19)
O12 0.072(3) 0.064(3) 0.096(4) -0.031(3) 0.053(3) -0.033(2)
O13 0.032(2) 0.081(3) 0.053(3) -0.006(2) 0.0105(19) 0.000(2)
O14 0.047(2) 0.050(2) 0.038(2) -0.0057(17) 0.0192(18) -0.0083(17)
O21 0.0337(19) 0.043(2) 0.041(2) -0.0001(16) 0.0071(16) 0.0055(16)
O22 0.044(2) 0.061(3) 0.043(2) 0.0105(19) 0.0035(19) 0.0093(19)
O23 0.052(3) 0.076(3) 0.065(3) 0.002(2) 0.035(2) 0.001(2)
O24 0.084(3) 0.053(3) 0.062(3) -0.006(2) 0.039(3) 0.008(2)
O25 0.087(4) 0.070(3) 0.060(3) 0.029(2) 0.027(3) 0.024(3)
O31 0.054(2) 0.036(2) 0.039(2) 0.0057(16) 0.0142(19) 0.0041(17)
O32 0.065(3) 0.038(2) 0.035(2) 0.0065(16) 0.0166(19) 0.0023(18)
O33 0.075(3) 0.048(2) 0.039(2) 0.0003(18) 0.024(2) 0.016(2)
O34 0.084(3) 0.047(2) 0.026(2) 0.0029(17) 0.016(2) 0.011(2)
O35 0.070(3) 0.039(2) 0.043(2) -0.0016(17) 0.028(2) -0.0002(19)
O41 0.049(2) 0.045(2) 0.036(2) -0.0007(16) 0.0120(18) 0.0022(17)
O42 0.049(2) 0.063(3) 0.057(3) -0.022(2) 0.020(2) -0.009(2)
O43 0.094(4) 0.176(7) 0.060(3) -0.064(4) -0.033(3) 0.072(4)
O44 0.049(2) 0.102(4) 0.044(3) -0.012(3) -0.006(2) 0.025(3)
O45 0.046(2) 0.064(3) 0.052(3) -0.008(2) 0.020(2) 0.0027(19)
O51 0.043(2) 0.060(2) 0.030(2) -0.0045(17) 0.0117(17) 0.0075(18)
O52 0.040(2) 0.049(2) 0.0309(19) -0.0007(16) 0.0163(17) 0.0003(16)
O53 0.041(2) 0.075(3) 0.062(3) 0.013(2) 0.014(2) 0.023(2)
O54 0.072(3) 0.079(3) 0.079(4) 0.045(3) 0.031(3) 0.026(3)
O61 0.045(2) 0.048(2) 0.0292(19) -0.0027(16) 0.0113(17) 0.0010(17)
C1 0.073(4) 0.038(3) 0.047(4) -0.005(3) 0.027(3) -0.004(3)
C2 0.088(5) 0.039(3) 0.044(4) 0.000(3) 0.024(4) -0.006(3)
C3 0.087(5) 0.048(3) 0.042(3) -0.007(3) 0.039(3) -0.021(3)
C4 0.070(4) 0.045(3) 0.045(3) -0.007(3) 0.034(3) -0.006(3)
C5 0.073(5) 0.051(4) 0.048(4) -0.015(3) 0.027(4) -0.004(3)
C6 0.158(10) 0.074(6) 0.065(5) 0.008(4) -0.011(6) -0.037(6)
C7 0.115(7) 0.115(7) 0.076(6) 0.018(5) 0.062(6) 0.019(6)
C8 0.079(6) 0.069(5) 0.086(6) -0.038(4) 0.021(5) -0.004(4)
C9 0.135(10) 0.153(12) 0.225(16) -0.139(12) 0.017(10) -0.030(9)
C11 0.067(4) 0.045(3) 0.043(3) -0.016(3) 0.030(3) -0.022(3)
C12 0.057(4) 0.071(4) 0.060(4) -0.020(3) 0.028(3) -0.025(3)
C13 0.027(3) 0.061(4) 0.037(3) -0.009(3) 0.009(2) -0.006(2)
C14 0.035(3) 0.054(3) 0.034(3) -0.009(2) 0.006(2) 0.004(2)
C15 0.036(3) 0.043(3) 0.035(3) 0.000(2) 0.011(2) -0.001(2)
C16 0.147(9) 0.101(7) 0.165(11) -0.081(7) 0.099(9) -0.077(7)
C17 0.051(4) 0.080(5) 0.083(5) -0.007(4) 0.038(4) 0.000(3)
C18 0.038(3) 0.048(3) 0.034(3) -0.003(2) 0.013(2) -0.002(2)
C21 0.039(3) 0.057(4) 0.041(3) 0.007(3) 0.007(3) 0.006(3)
C22 0.055(4) 0.056(4) 0.056(4) 0.007(3) 0.029(3) 0.012(3)
C23 0.062(4) 0.047(3) 0.046(3) 0.000(3) 0.026(3) 0.013(3)
C24 0.051(3) 0.043(3) 0.043(3) 0.005(2) 0.014(3) 0.013(3)
C25 0.047(3) 0.042(3) 0.041(3) 0.008(2) 0.008(3) 0.009(3)
C26 0.162(11) 0.123(9) 0.214(15) 0.063(9) 0.145(12) 0.070(9)
C27 0.169(9) 0.058(4) 0.050(4) -0.004(3) 0.053(5) -0.008(5)
C28 0.068(4) 0.060(4) 0.032(3) -0.001(3) 0.014(3) -0.003(3)
C29 0.141(9) 0.092(6) 0.079(6) 0.038(5) 0.047(6) 0.016(6)
C31 0.063(4) 0.037(3) 0.042(3) 0.004(2) 0.020(3) 0.009(3)
C32 0.060(4) 0.035(3) 0.037(3) 0.003(2) 0.014(3) 0.008(2)
C33 0.069(4) 0.039(3) 0.033(3) 0.003(2) 0.024(3) 0.007(3)
C34 0.056(3) 0.038(3) 0.033(3) -0.001(2) 0.015(3) -0.001(3)
C35 0.067(4) 0.036(3) 0.031(3) 0.000(2) 0.017(3) -0.002(3)
C36 0.107(6) 0.061(4) 0.062(5) -0.006(3) 0.018(4) 0.036(4)
C37 0.113(7) 0.072(5) 0.042(4) 0.015(3) 0.015(4) 0.013(4)
C38 0.074(4) 0.044(3) 0.038(3) -0.006(2) 0.023(3) -0.004(3)
C39 0.073(4) 0.055(4) 0.068(4) 0.010(3) 0.047(4) 0.007(3)
C41 0.040(3) 0.067(4) 0.060(4) -0.021(3) 0.007(3) 0.008(3)
C42 0.049(4) 0.099(6) 0.058(4) -0.041(4) 0.001(3) 0.010(4)
C43 0.047(3) 0.082(5) 0.040(3) -0.004(3) 0.001(3) 0.024(3)
C44 0.030(3) 0.065(4) 0.047(3) -0.011(3) 0.012(3) 0.008(3)
C45 0.035(3) 0.053(3) 0.045(3) -0.009(3) 0.010(3) 0.000(2)
C46 0.35(2) 0.145(10) 0.038(5) -0.020(5) 0.020(8) -0.158(13)
C47 0.068(5) 0.114(7) 0.038(4) 0.000(4) 0.009(3) 0.034(5)
C48 0.037(3) 0.051(3) 0.046(3) -0.006(3) 0.015(3) 0.006(2)
C49 0.107(7) 0.120(8) 0.081(6) 0.001(5) 0.047(6) 0.031(6)
C51 0.039(3) 0.061(4) 0.037(3) 0.000(3) 0.015(3) 0.008(3)
C52 0.055(4) 0.055(4) 0.043(3) 0.005(3) 0.023(3) 0.016(3)
C53 0.055(4) 0.065(4) 0.039(3) 0.013(3) 0.015(3) 0.014(3)
C54 0.057(4) 0.043(3) 0.043(3) 0.000(2) 0.025(3) 0.004(3)
C55 0.046(3) 0.048(3) 0.033(3) -0.004(2) 0.021(3) -0.001(2)
C56 0.060(4) 0.062(4) 0.120(7) 0.013(4) 0.032(5) 0.019(4)
C57 0.080(6) 0.166(10) 0.075(6) 0.070(6) 0.016(5) 0.039(6)
C58 0.044(3) 0.045(3) 0.034(3) -0.006(2) 0.013(3) -0.005(2)
C61 0.035(3) 0.046(3) 0.040(3) 0.003(2) 0.015(2) 0.000(2)
C62 0.044(3) 0.042(3) 0.042(3) 0.005(2) 0.009(3) 0.001(2)
C63 0.058(4) 0.056(4) 0.045(4) 0.014(3) 0.010(3) -0.006(3)
C64 0.054(4) 0.081(5) 0.037(3) 0.022(3) 0.012(3) 0.001(3)
C65 0.056(4) 0.069(4) 0.039(3) -0.003(3) 0.021(3) -0.005(3)
C66 0.057(4) 0.058(4) 0.045(3) -0.002(3) 0.023(3) -0.003(3)
P11 0.0516(9) 0.0399(8) 0.0411(8) -0.0093(6) 0.0124(7) -0.0031(6)
O101 0.093(3) 0.031(2) 0.040(2) -0.0029(17) 0.011(2) 0.001(2)
O102 0.121(4) 0.048(2) 0.030(2) 0.0021(18) 0.023(3) -0.011(3)
O103 0.092(3) 0.047(2) 0.048(2) -0.0077(19) 0.034(2) -0.008(2)
O104 0.108(4) 0.069(3) 0.035(2) -0.009(2) 0.018(3) 0.022(3)
O105 0.112(5) 0.092(5) 0.156(7) 0.062(4) 0.070(5) 0.039(4)
O111 0.055(2) 0.0311(19) 0.042(2) -0.0028(15) 0.0124(19) -0.0042(16)
O112 0.058(2) 0.044(2) 0.036(2) -0.0036(17) 0.0103(19) -0.0066(18)
O113 0.055(2) 0.044(2) 0.051(2) -0.0079(18) 0.011(2) -0.0134(19)
O114 0.048(2) 0.051(2) 0.043(2) -0.0004(18) 0.0120(19) 0.0062(18)
O121 0.063(3) 0.029(2) 0.070(3) -0.0031(18) 0.032(2) -0.0066(18)
O122 0.064(3) 0.042(2) 0.066(3) -0.0023(19) 0.036(2) -0.0014(19)
O123 0.097(4) 0.072(3) 0.059(3) -0.014(3) 0.022(3) -0.012(3)
O124 0.100(4) 0.044(2) 0.085(4) -0.017(2) 0.060(3) -0.017(2)
O125 0.117(4) 0.048(2) 0.070(3) -0.006(2) 0.059(3) -0.006(3)
O131 0.072(3) 0.033(2) 0.075(3) -0.0122(19) 0.048(3) -0.0078(19)
O132 0.089(3) 0.038(2) 0.050(3) -0.0083(18) 0.036(3) -0.002(2)
O133 0.066(3) 0.054(3) 0.056(3) -0.001(2) 0.011(2) -0.016(2)
O134 0.060(2) 0.048(2) 0.034(2) -0.0044(17) 0.0194(19) -0.0115(19)
O135 0.117(4) 0.043(2) 0.037(2) -0.0062(18) 0.015(3) -0.008(2)
O141 0.055(2) 0.038(2) 0.035(2) -0.0081(16) 0.0086(18) -0.0058(17)
O142 0.058(3) 0.059(2) 0.035(2) -0.0061(18) 0.0102(19) -0.016(2)
O143 0.055(2) 0.059(2) 0.034(2) -0.0029(18) 0.0141(19) -0.006(2)
O144 0.048(2) 0.061(3) 0.045(2) -0.007(2) 0.0149(19) 0.002(2)
O145 0.056(2) 0.073(3) 0.032(2) -0.0022(19) 0.0042(19) 0.005(2)
O151 0.058(2) 0.048(2) 0.0284(19) 0.0052(16) 0.0076(18) 0.0014(19)
O152 0.053(2) 0.052(2) 0.030(2) -0.0015(16) 0.0114(18) 0.0054(18)
O153 0.083(4) 0.070(3) 0.061(3) 0.017(2) 0.035(3) 0.024(3)
O154 0.105(4) 0.044(2) 0.070(3) 0.003(2) 0.052(3) 0.013(2)
O161 0.059(2) 0.044(2) 0.044(2) -0.0067(18) 0.018(2) -0.0013(19)
C101 0.098(5) 0.031(3) 0.042(3) 0.000(2) 0.020(4) -0.001(3)
C102 0.093(5) 0.030(3) 0.038(3) -0.004(2) 0.027(3) -0.009(3)
C103 0.099(5) 0.030(3) 0.033(3) -0.002(2) 0.026(3) 0.001(3)
C104 0.083(4) 0.032(3) 0.037(3) -0.003(2) 0.021(3) -0.002(3)
C105 0.086(5) 0.065(4) 0.054(4) 0.012(3) 0.038(4) 0.033(4)
C106 0.220(14) 0.095(7) 0.107(8) 0.008(6) 0.116(9) 0.048(8)
C107 0.131(8) 0.121(8) 0.054(5) 0.009(5) 0.030(5) 0.066(7)
C108 0.092(6) 0.064(5) 0.160(9) 0.051(5) 0.083(6) 0.031(4)
C109 0.126(10) 0.107(9) 0.42(3) 0.132(14) 0.118(15) 0.007(8)
C111 0.059(4) 0.036(3) 0.035(3) 0.000(2) 0.016(3) -0.008(3)
C112 0.057(3) 0.041(3) 0.032(3) -0.005(2) 0.009(3) -0.008(3)
C113 0.047(3) 0.041(3) 0.038(3) -0.001(2) 0.016(3) -0.002(3)
C114 0.048(3) 0.036(3) 0.046(3) -0.003(2) 0.020(3) -0.001(2)
C115 0.053(3) 0.048(3) 0.040(3) -0.012(3) 0.014(3) -0.004(3)
C116 0.057(4) 0.055(4) 0.065(4) 0.001(3) 0.008(3) -0.015(3)
C117 0.066(4) 0.065(4) 0.050(4) 0.004(3) 0.010(3) 0.011(3)
C118 0.054(3) 0.043(3) 0.050(4) -0.013(3) 0.013(3) 0.000(3)
C121 0.062(4) 0.040(3) 0.058(4) -0.012(3) 0.026(3) -0.004(3)
C122 0.081(5) 0.042(3) 0.057(4) -0.003(3) 0.035(4) -0.010(3)
C123 0.080(5) 0.038(3) 0.067(4) -0.012(3) 0.044(4) 0.000(3)
C124 0.067(4) 0.035(3) 0.066(4) -0.012(3) 0.037(4) -0.013(3)
C125 0.056(4) 0.045(3) 0.065(4) -0.011(3) 0.034(3) -0.007(3)
C126 0.049(4) 0.128(8) 0.127(9) -0.049(7) -0.009(5) 0.020(5)
C127 0.082(5) 0.093(5) 0.061(5) -0.029(4) 0.035(4) -0.029(4)
C128 0.082(5) 0.049(4) 0.058(4) -0.008(3) 0.036(4) -0.008(3)
C129 0.125(8) 0.066(5) 0.131(9) -0.033(5) 0.069(7) -0.018(5)
C131 0.082(5) 0.031(3) 0.065(4) -0.011(3) 0.038(4) -0.010(3)
C132 0.062(4) 0.037(3) 0.036(3) -0.006(2) 0.017(3) -0.014(3)
C133 0.061(4) 0.038(3) 0.034(3) -0.008(2) 0.015(3) -0.012(3)
C134 0.070(4) 0.033(3) 0.039(3) -0.008(2) 0.017(3) -0.012(3)
C135 0.091(5) 0.033(3) 0.043(3) -0.003(2) 0.032(3) 0.002(3)
C136 0.37(2) 0.061(6) 0.136(11) -0.012(6) -0.152(14) 0.064(10)
C137 0.059(4) 0.078(4) 0.030(3) -0.009(3) 0.016(3) -0.006(3)
C138 0.117(6) 0.046(4) 0.043(4) 0.001(3) 0.036(4) 0.005(4)
C139 0.148(9) 0.069(5) 0.047(5) -0.005(4) 0.007(5) 0.005(5)
C141 0.061(4) 0.057(4) 0.038(3) -0.004(3) 0.010(3) -0.010(3)
C142 0.036(3) 0.057(3) 0.041(3) -0.002(3) 0.013(3) -0.002(3)
C143 0.043(3) 0.056(3) 0.031(3) -0.006(2) 0.004(2) 0.001(3)
C144 0.044(3) 0.058(4) 0.038(3) -0.002(3) 0.013(3) -0.001(3)
C145 0.049(3) 0.049(3) 0.026(3) -0.004(2) 0.006(2) -0.004(3)
C146 0.059(4) 0.064(4) 0.053(4) 0.003(3) 0.024(3) -0.012(3)
C147 0.072(4) 0.064(4) 0.034(3) -0.009(3) 0.009(3) 0.015(3)
C148 0.049(3) 0.050(3) 0.038(3) -0.001(2) 0.016(3) 0.001(3)
C149 0.082(5) 0.074(5) 0.038(3) 0.000(3) 0.005(3) 0.001(4)
C151 0.068(4) 0.055(4) 0.034(3) 0.008(3) 0.016(3) 0.009(3)
C152 0.082(5) 0.053(4) 0.051(4) 0.013(3) 0.038(4) 0.025(3)
C153 0.094(5) 0.041(3) 0.038(3) 0.003(3) 0.028(4) 0.008(3)
C154 0.084(5) 0.039(3) 0.032(3) -0.001(2) 0.020(3) 0.006(3)
C155 0.061(4) 0.041(3) 0.028(3) -0.008(2) 0.006(3) 0.002(3)
C156 0.076(6) 0.142(9) 0.081(6) 0.036(6) 0.033(5) 0.051(6)
C157 0.225(14) 0.083(7) 0.171(12) -0.038(7) 0.155(12) 0.002(8)
C158 0.063(4) 0.044(3) 0.035(3) -0.008(2) 0.014(3) 0.000(3)
C161 0.050(3) 0.053(4) 0.050(4) -0.013(3) 0.022(3) -0.003(3)
C162 0.065(4) 0.051(4) 0.059(4) -0.018(3) 0.028(3) -0.010(3)
C163 0.075(5) 0.063(4) 0.069(5) -0.030(4) 0.025(4) -0.012(4)
C164 0.049(4) 0.091(5) 0.055(4) -0.030(4) 0.020(3) -0.019(4)
C165 0.047(3) 0.081(5) 0.047(4) -0.016(3) 0.014(3) -0.003(3)
C166 0.050(3) 0.069(4) 0.038(3) -0.016(3) 0.010(3) -0.012(3)

loop_
_atom_type_symbol
_atom_type_description
_atom_type_scat_dispersion_real
_atom_type_scat_dispersion_imag
_atom_type_scat_source
C C 0.0033 0.0016 'International Tables Vol C Tables 4.2.6.8 and 6.1.1.4'
H H 0.0000 0.0000 'International Tables Vol C Tables 4.2.6.8 and 6.1.1.4'
O O 0.0106 0.0060 'International Tables Vol C Tables 4.2.6.8 and 6.1.1.4'
P P 0.1023 0.0942 'International Tables Vol C Tables 4.2.6.8 and 6.1.1.4'
Cl Cl 0.1484 0.1585 'International Tables Vol C Tables 4.2.6.8 and 6.1.1.4'

loop_
_geom_angle_atom_site_label_1
_geom_angle_atom_site_label_2
_geom_angle_atom_site_label_3
_geom_angle
C204 C205 C206 120.0(6)
C207 C206 C205 116.6(7)
Cl3 C201 Cl1 113.1(5)
Cl3 C201 Cl2 112.3(5)
Cl1 C201 Cl2 107.6(5)
O61 P1 C18 112.1(2)
O61 P1 C61 112.9(2)
C18 P1 C61 102.8(2)
O61 P1 C58 112.6(2)
C18 P1 C58 105.9(3)
C61 P1 C58 109.9(2)
C1 O1 C54 114.3(4)
C5 O2 C1 117.2(5)
C6 O3 C2 114.2(5)
C3 O4 C7 114.0(6)
C8 O5 C9 110.6(8)
C11 O11 C4 117.5(4)
C12 O12 C16 111.9(6)
C13 O13 C17 113.6(5)
C11 O14 C15 113.3(4)
C21 O21 C14 115.8(4)
C21 O22 C25 114.5(4)
C26 O23 C22 116.0(6)
C27 O24 C23 114.0(5)
C29 O25 C28 111.5(6)
C31 O31 C24 120.4(4)
C31 O32 C35 112.9(4)
C32 O33 C36 112.8(5)
C37 O34 C33 113.4(5)
C38 O35 C39 112.1(4)
C41 O41 C34 118.3(5)
C41 O42 C45 114.0(5)
C46 O43 C42 118.6(9)
C47 O44 C43 115.3(6)
C49 O45 C48 114.4(6)
C51 O51 C44 120.0(4)
C51 O52 C55 113.4(4)
C56 O53 C52 114.9(6)
C53 O54 C57 110.1(7)
O2 C1 O1 112.6(5)
O2 C1 C2 110.0(5)
O1 C1 C2 109.2(5)
O3 C2 C3 110.4(5)
O3 C2 C1 110.5(6)
C3 C2 C1 110.1(5)
O4 C3 C2 108.3(5)
O4 C3 C4 109.5(5)
C2 C3 C4 115.0(5)
O11 C4 C3 104.7(5)
O11 C4 C5 110.4(5)
C3 C4 C5 115.5(6)
O2 C5 C8 102.0(6)
O2 C5 C4 117.9(5)
C8 C5 C4 110.8(6)
O5 C8 C5 109.6(6)
O11 C11 O14 108.6(5)
O11 C11 C12 111.8(5)
O14 C11 C12 110.4(5)
O12 C12 C11 111.7(6)
O12 C12 C13 108.2(5)
C11 C12 C13 110.6(5)
O13 C13 C14 107.9(5)
O13 C13 C12 111.8(5)
C14 C13 C12 111.4(4)
O21 C14 C13 108.8(4)
O21 C14 C15 107.8(4)
C13 C14 C15 111.0(5)
O14 C15 C14 110.8(4)
O14 C15 C18 103.9(4)
C14 C15 C18 114.8(5)
C15 C18 P1 113.0(4)
O21 C21 O22 111.3(4)
O21 C21 C22 110.0(5)
O22 C21 C22 108.9(5)
O23 C22 C23 109.9(5)
O23 C22 C21 109.2(5)
C23 C22 C21 110.6(5)
O24 C23 C22 109.2(5)
O24 C23 C24 107.6(5)
C22 C23 C24 111.6(5)
O31 C24 C23 107.1(5)
O31 C24 C25 110.5(4)
C23 C24 C25 109.9(5)
O22 C25 C28 107.5(5)
O22 C25 C24 110.3(5)
C28 C25 C24 112.7(5)
O25 C28 C25 108.8(5)
O31 C31 O32 112.8(4)
O31 C31 C32 109.4(5)
O32 C31 C32 107.7(5)
O33 C32 C31 114.6(5)
O33 C32 C33 105.4(4)
C31 C32 C33 109.3(4)
O34 C33 C32 109.4(4)
O34 C33 C34 107.1(5)
C32 C33 C34 110.5(4)
O41 C34 C35 109.9(4)
O41 C34 C33 105.7(4)
C35 C34 C33 113.5(5)
O32 C35 C38 105.5(4)
O32 C35 C34 110.9(4)
C38 C35 C34 112.6(5)
O35 C38 C35 110.4(4)
O41 C41 O42 112.5(5)
O41 C41 C42 109.8(6)
O42 C41 C42 108.5(5)
O43 C42 C41 110.9(6)
O43 C42 C43 110.4(7)
C41 C42 C43 112.1(6)
O44 C43 C44 112.4(5)
O44 C43 C42 105.9(6)
C44 C43 C42 111.0(6)
O51 C44 C43 105.5(5)
O51 C44 C45 113.4(5)
C43 C44 C45 111.6(5)
O42 C45 C48 106.6(5)
O42 C45 C44 109.3(5)
C48 C45 C44 115.1(5)
O45 C48 C45 109.8(5)
O51 C51 O52 110.0(4)
O51 C51 C52 110.4(5)
O52 C51 C52 108.1(5)
O53 C52 C51 109.8(5)
O53 C52 C53 111.9(5)
C51 C52 C53 109.8(5)
O54 C53 C54 110.3(6)
O54 C53 C52 109.5(5)
C54 C53 C52 109.6(5)
O1 C54 C55 107.4(4)
O1 C54 C53 110.5(5)
C55 C54 C53 109.6(5)
O52 C55 C58 106.4(4)
O52 C55 C54 109.1(4)
C58 C55 C54 114.7(5)
C55 C58 P1 113.2(4)
C66 C61 C62 119.1(5)
C66 C61 P1 123.8(4)
C62 C61 P1 116.9(4)
C63 C62 C61 121.0(6)
C62 C63 C64 118.4(6)
C65 C64 C63 120.8(5)
C64 C65 C66 120.3(6)
C61 C66 C65 120.3(6)
O161 P11 C158 113.4(2)
O161 P11 C161 112.9(3)
C158 P11 C161 109.1(3)
O161 P11 C118 112.5(3)
C158 P11 C118 103.5(3)
C161 P11 C118 104.8(3)
C101 O101 C154 114.6(5)
C101 O102 C105 120.6(5)
C106 O103 C102 113.6(6)
C107 O104 C103 110.6(6)
C109 O105 C108 111.6(8)
C104 O111 C111 117.7(4)
C111 O112 C115 113.5(4)
C112 O113 C116 113.8(5)
C113 O114 C117 116.6(4)
C114 O121 C121 115.7(4)
C121 O122 C125 114.5(4)
C126 O123 C122 111.8(7)
C129 O124 C128 114.3(6)
C127 O125 C123 115.0(6)
C131 O131 C124 118.9(4)
C131 O132 C135 113.0(4)
C136 O133 C132 114.9(6)
C137 O134 C133 113.3(4)
C139 O135 C138 112.9(6)
C141 O141 C134 119.5(4)
C141 O142 C145 113.0(4)
C142 O143 C146 112.9(5)
C147 O144 C143 115.7(4)
C149 O145 C148 111.4(5)
C151 O151 C144 118.5(5)
C151 O152 C155 111.7(4)
C156 O153 C152 113.0(6)
C157 O154 C153 115.9(6)
O101 C101 O102 111.3(5)
O101 C101 C102 109.3(5)
O102 C101 C102 112.1(6)
O103 C102 C103 106.7(5)
O103 C102 C101 111.2(6)
C103 C102 C101 111.2(5)
O104 C103 C102 105.9(4)
O104 C103 C104 110.3(6)
C102 C103 C104 113.4(5)
O111 C104 C105 114.7(5)
O111 C104 C103 105.1(4)
C105 C104 C103 115.8(6)
O102 C105 C104 116.1(6)
O102 C105 C108 105.6(5)
C104 C105 C108 111.2(7)
O105 C108 C105 107.7(6)
O112 C111 O111 109.0(4)
O112 C111 C112 109.8(4)
O111 C111 C112 110.6(4)
O113 C112 C113 110.0(5)
O113 C112 C111 110.9(5)
C113 C112 C111 110.5(5)
O114 C113 C114 106.5(4)
O114 C113 C112 111.0(5)
C114 C113 C112 112.9(5)
O121 C114 C113 110.2(5)
O121 C114 C115 105.3(4)
C113 C114 C115 112.2(4)
O112 C115 C118 105.3(5)
O112 C115 C114 110.3(5)
C118 C115 C114 115.8(5)
C115 C118 P11 112.8(4)
O121 C121 O122 110.5(5)
O121 C121 C122 109.7(5)
O122 C121 C122 109.4(5)
O123 C122 C121 108.0(5)
O123 C122 C123 109.4(5)
C121 C122 C123 112.2(6)
O125 C123 C124 109.5(5)
O125 C123 C122 106.7(6)
C124 C123 C122 110.8(5)
O131 C124 C123 106.0(5)
O131 C124 C125 112.0(6)
C123 C124 C125 110.0(5)
O122 C125 C128 105.2(5)
O122 C125 C124 111.0(6)
C128 C125 C124 113.9(5)
O124 C128 C125 113.6(6)
O131 C131 O132 113.0(5)
O131 C131 C132 109.9(5)
O132 C131 C132 107.1(5)
O133 C132 C133 108.4(4)
O133 C132 C131 111.6(5)
C133 C132 C131 109.4(5)
O134 C133 C134 107.3(5)
O134 C133 C132 109.4(4)
C134 C133 C132 112.5(5)
O141 C134 C133 105.6(4)
O141 C134 C135 109.5(4)
C133 C134 C135 115.1(6)
O132 C135 C138 103.5(5)
O132 C135 C134 112.5(5)
C138 C135 C134 112.1(6)
O135 C138 C135 108.5(5)
O141 C141 O142 111.7(5)
O141 C141 C142 108.2(5)
O142 C141 C142 109.0(5)
O143 C142 C143 107.2(5)
O143 C142 C141 112.6(5)
C143 C142 C141 110.9(5)
O144 C143 C142 108.3(4)
O144 C143 C144 109.4(5)
C142 C143 C144 111.6(5)
O151 C144 C143 103.9(4)
O151 C144 C145 112.8(4)
C143 C144 C145 110.4(5)
O142 C145 C148 106.1(4)
O142 C145 C144 107.8(4)
C148 C145 C144 115.7(5)
O145 C148 C145 110.5(5)
O151 C151 O152 110.6(5)
O151 C151 C152 109.3(5)
O152 C151 C152 108.2(5)
O153 C152 C153 108.8(5)
O153 C152 C151 112.0(6)
C153 C152 C151 109.7(5)
O154 C153 C154 107.5(5)
O154 C153 C152 110.3(6)
C154 C153 C152 111.8(5)
O101 C154 C153 112.0(5)
O101 C154 C155 105.8(5)
C153 C154 C155 109.1(5)
O152 C155 C158 107.4(4)
O152 C155 C154 109.7(5)
C158 C155 C154 113.0(5)
C155 C158 P11 111.5(4)
C166 C161 C162 117.8(6)
C166 C161 P11 125.6(5)
C162 C161 P11 116.6(5)
C163 C162 C161 121.1(7)
C164 C163 C162 120.5(7)
C163 C164 C165 120.7(7)
C166 C165 C164 118.1(7)
C161 C166 C165 121.9(7)

loop_
_geom_bond_atom_site_label_1
_geom_bond_atom_site_label_2
_geom_bond_distance
C204 C205 1.606(8)
C205 C206 1.730(9)
C206 C207 1.518(17)
C201 Cl3 1.722(9)
C201 Cl1 1.748(9)
C201 Cl2 1.756(10)
P1 O61 1.488(4)
P1 C18 1.818(5)
P1 C61 1.825(5)
P1 C58 1.841(6)
O1 C1 1.417(7)
O1 C54 1.440(7)
O2 C5 1.405(9)
O2 C1 1.399(8)
O3 C6 1.411(11)
O3 C2 1.420(8)
O4 C3 1.424(7)
O4 C7 1.435(10)
O5 C8 1.411(11)
O5 C9 1.420(11)
O11 C11 1.417(8)
O11 C4 1.431(8)
O12 C12 1.414(8)
O12 C16 1.466(10)
O13 C13 1.414(7)
O13 C17 1.465(8)
O14 C11 1.430(7)
O14 C15 1.444(7)
O21 C21 1.388(7)
O21 C14 1.425(7)
O22 C21 1.414(7)
O22 C25 1.440(7)
O23 C26 1.389(10)
O23 C22 1.418(7)
O24 C27 1.413(10)
O24 C23 1.437(7)
O25 C29 1.393(9)
O25 C28 1.409(8)
O31 C31 1.403(7)
O31 C24 1.413(8)
O32 C31 1.417(7)
O32 C35 1.442(7)
O33 C32 1.420(7)
O33 C36 1.434(8)
O34 C37 1.398(8)
O34 C33 1.434(8)
O35 C38 1.409(7)
O35 C39 1.435(7)
O41 C41 1.410(7)
O41 C34 1.442(7)
O42 C41 1.416(8)
O42 C45 1.442(7)
O43 C46 1.292(14)
O43 C42 1.418(8)
O44 C47 1.386(10)
O44 C43 1.448(8)
O45 C49 1.401(9)
O45 C48 1.440(7)
O51 C51 1.406(7)
O51 C44 1.430(7)
O52 C51 1.440(7)
O52 C55 1.457(6)
O53 C56 1.408(8)
O53 C52 1.420(8)
O54 C53 1.450(8)
O54 C57 1.466(11)
C1 C2 1.526(8)
C2 C3 1.479(10)
C3 C4 1.539(9)
C4 C5 1.591(8)
C5 C8 1.546(10)
C11 C12 1.484(10)
C12 C13 1.534(9)
C13 C14 1.517(8)
C14 C15 1.525(7)
C15 C18 1.533(7)
C21 C22 1.540(9)
C22 C23 1.502(10)
C23 C24 1.529(8)
C24 C25 1.549(8)
C25 C28 1.526(8)
C31 C32 1.494(9)
C32 C33 1.536(8)
C33 C34 1.540(7)
C34 C35 1.528(8)
C35 C38 1.519(8)
C41 C42 1.477(11)
C42 C43 1.536(11)
C43 C44 1.515(8)
C44 C45 1.519(9)
C45 C48 1.515(8)
C51 C52 1.496(9)
C52 C53 1.523(9)
C53 C54 1.526(9)
C54 C55 1.521(8)
C55 C58 1.485(8)
C61 C66 1.378(8)
C61 C62 1.387(8)
C62 C63 1.387(8)
C63 C64 1.396(10)
C64 C65 1.360(10)
C65 C66 1.384(8)
P11 O161 1.482(4)
P11 C158 1.806(6)
P11 C161 1.813(6)
P11 C118 1.817(6)
O101 C101 1.419(7)
O101 C154 1.439(8)
O102 C101 1.414(8)
O102 C105 1.465(9)
O103 C106 1.420(11)
O103 C102 1.423(7)
O104 C107 1.442(10)
O104 C103 1.441(8)
O105 C109 1.410(18)
O105 C108 1.441(10)
O111 C104 1.410(7)
O111 C111 1.417(7)
O112 C111 1.405(7)
O112 C115 1.441(7)
O113 C112 1.415(7)
O113 C116 1.423(8)
O114 C113 1.421(7)
O114 C117 1.432(8)
O121 C114 1.418(7)
O121 C121 1.417(7)
O122 C121 1.436(8)
O122 C125 1.447(7)
O123 C126 1.249(12)
O123 C122 1.404(8)
O124 C129 1.392(10)
O124 C128 1.420(8)
O125 C127 1.424(8)
O125 C123 1.442(8)
O131 C131 1.401(7)
O131 C124 1.417(8)
O132 C131 1.418(9)
O132 C135 1.447(8)
O133 C136 1.330(11)
O133 C132 1.441(8)
O134 C137 1.426(7)
O134 C133 1.433(7)
O135 C139 1.429(10)
O135 C138 1.437(9)
O141 C141 1.406(8)
O141 C134 1.435(7)
O142 C141 1.419(7)
O142 C145 1.458(7)
O143 C142 1.428(7)
O143 C146 1.433(7)
O144 C147 1.409(8)
O144 C143 1.420(7)
O145 C149 1.423(8)
O145 C148 1.431(7)
O151 C151 1.408(7)
O151 C144 1.420(7)
O152 C151 1.424(7)
O152 C155 1.446(7)
O153 C156 1.384(11)
O153 C152 1.409(8)
O154 C157 1.403(9)
O154 C153 1.449(7)
C101 C102 1.514(9)
C102 C103 1.499(10)
C103 C104 1.542(8)
C104 C105 1.505(9)
C105 C108 1.535(12)
C111 C112 1.534(9)
C112 C113 1.520(8)
C113 C114 1.514(8)
C114 C115 1.532(9)
C115 C118 1.512(9)
C121 C122 1.503(9)
C122 C123 1.530(10)
C123 C124 1.513(10)
C124 C125 1.530(9)
C125 C128 1.518(9)
C131 C132 1.530(8)
C132 C133 1.519(9)
C133 C134 1.497(9)
C134 C135 1.527(8)
C135 C138 1.509(10)
C141 C142 1.544(8)
C142 C143 1.504(8)
C143 C144 1.536(8)
C144 C145 1.539(8)
C145 C148 1.493(8)
C151 C152 1.535(9)
C152 C153 1.527(11)
C153 C154 1.504(10)
C154 C155 1.539(8)
C155 C158 1.535(8)
C161 C166 1.382(9)
C161 C162 1.394(9)
C162 C163 1.368(10)
C163 C164 1.349(11)
C164 C165 1.406(10)
C165 C166 1.381(9)

loop_
_geom_torsion_atom_site_label_1
_geom_torsion_atom_site_label_2
_geom_torsion_atom_site_label_3
_geom_torsion_atom_site_label_4
_geom_torsion
C204 C205 C206 C207 -48.3(12)
C5 O2 C1 O1 -64.3(7)
C5 O2 C1 C2 57.7(7)
C54 O1 C1 O2 -74.3(7)
C54 O1 C1 C2 163.2(5)
C6 O3 C2 C3 146.0(7)
C6 O3 C2 C1 -92.0(8)
O2 C1 C2 O3 171.2(5)
O1 C1 C2 O3 -64.8(7)
O2 C1 C2 C3 -66.6(6)
O1 C1 C2 C3 57.4(7)
C7 O4 C3 C2 159.8(7)
C7 O4 C3 C4 -74.1(8)
O3 C2 C3 O4 -70.4(6)
C1 C2 C3 O4 167.3(5)
O3 C2 C3 C4 166.7(5)
C1 C2 C3 C4 44.5(7)
C11 O11 C4 C3 -172.0(4)
C11 O11 C4 C5 63.1(7)
O4 C3 C4 O11 100.8(6)
C2 C3 C4 O11 -137.0(5)
O4 C3 C4 C5 -137.6(6)
C2 C3 C4 C5 -15.4(7)
C1 O2 C5 C8 -148.3(6)
C1 O2 C5 C4 -26.8(8)
O11 C4 C5 O2 123.1(6)
C3 C4 C5 O2 4.6(8)
O11 C4 C5 C8 -120.0(7)
C3 C4 C5 C8 121.5(7)
C9 O5 C8 C5 167.2(10)
O2 C5 C8 O5 -171.0(6)
C4 C5 C8 O5 62.6(9)
C4 O11 C11 O14 -120.7(5)
C4 O11 C11 C12 117.3(5)
C15 O14 C11 O11 -61.0(6)
C15 O14 C11 C12 61.9(6)
C16 O12 C12 C11 -78.0(9)
C16 O12 C12 C13 160.1(8)
O11 C11 C12 O12 -56.6(7)
O14 C11 C12 O12 -177.7(5)
O11 C11 C12 C13 64.0(7)
O14 C11 C12 C13 -57.1(7)
C17 O13 C13 C14 -137.7(5)
C17 O13 C13 C12 99.5(6)
O12 C12 C13 O13 -64.5(7)
C11 C12 C13 O13 172.9(5)
O12 C12 C13 C14 174.7(5)
C11 C12 C13 C14 52.1(7)
C21 O21 C14 C13 -102.6(5)
C21 O21 C14 C15 136.9(5)
O13 C13 C14 O21 69.3(5)
C12 C13 C14 O21 -167.7(5)
O13 C13 C14 C15 -172.2(4)
C12 C13 C14 C15 -49.2(7)
C11 O14 C15 C14 -58.8(6)
C11 O14 C15 C18 177.4(5)
O21 C14 C15 O14 170.8(4)
C13 C14 C15 O14 51.7(6)
O21 C14 C15 C18 -71.9(6)
C13 C14 C15 C18 169.1(5)
O14 C15 C18 P1 -99.3(4)
C14 C15 C18 P1 139.5(4)
O61 P1 C18 C15 -74.5(4)
C61 P1 C18 C15 164.0(4)
C58 P1 C18 C15 48.7(4)
C14 O21 C21 O22 -89.6(6)
C14 O21 C21 C22 149.6(5)
C25 O22 C21 O21 -59.7(6)
C25 O22 C21 C22 61.6(6)
C26 O23 C22 C23 112.1(10)
C26 O23 C22 C21 -126.3(10)
O21 C21 C22 O23 -56.2(6)
O22 C21 C22 O23 -178.4(5)
O21 C21 C22 C23 65.0(6)
O22 C21 C22 C23 -57.2(6)
C27 O24 C23 C22 119.5(7)
C27 O24 C23 C24 -119.3(6)
O23 C22 C23 O24 -66.5(6)
C21 C22 C23 O24 172.7(5)
O23 C22 C23 C24 174.6(5)
C21 C22 C23 C24 53.9(7)
C31 O31 C24 C23 -138.2(5)
C31 O31 C24 C25 102.1(5)
O24 C23 C24 O31 68.9(6)
C22 C23 C24 O31 -171.3(4)
O24 C23 C24 C25 -171.0(5)
C22 C23 C24 C25 -51.2(6)
C21 O22 C25 C28 176.8(5)
C21 O22 C25 C24 -60.0(6)
O31 C24 C25 O22 170.2(4)
C23 C24 C25 O22 52.2(6)
O31 C24 C25 C28 -69.6(6)
C23 C24 C25 C28 172.4(5)
C29 O25 C28 C25 179.0(7)
O22 C25 C28 O25 71.2(6)
C24 C25 C28 O25 -50.5(7)
C24 O31 C31 O32 -101.3(6)
C24 O31 C31 C32 138.9(5)
C35 O32 C31 O31 -52.2(6)
C35 O32 C31 C32 68.6(5)
C36 O33 C32 C31 -67.7(7)
C36 O33 C32 C33 172.1(6)
O31 C31 C32 O33 -59.7(6)
O32 C31 C32 O33 177.3(4)
O31 C31 C32 C33 58.2(6)
O32 C31 C32 C33 -64.7(6)
C37 O34 C33 C32 117.3(6)
C37 O34 C33 C34 -122.9(6)
O33 C32 C33 O34 -65.8(6)
C31 C32 C33 O34 170.6(4)
O33 C32 C33 C34 176.5(5)
C31 C32 C33 C34 52.9(6)
C41 O41 C34 C35 101.6(6)
C41 O41 C34 C33 -135.5(5)
O34 C33 C34 O41 76.9(5)
C32 C33 C34 O41 -164.1(5)
O34 C33 C34 C35 -162.5(4)
C32 C33 C34 C35 -43.5(6)
C31 O32 C35 C38 179.8(5)
C31 O32 C35 C34 -58.0(6)
O41 C34 C35 O32 162.8(4)
C33 C34 C35 O32 44.7(6)
O41 C34 C35 C38 -79.2(6)
C33 C34 C35 C38 162.7(5)
C39 O35 C38 C35 168.9(5)
O32 C35 C38 O35 73.2(6)
C34 C35 C38 O35 -48.0(7)
C34 O41 C41 O42 -91.9(6)
C34 O41 C41 C42 147.1(5)
C45 O42 C41 O41 -57.4(7)
C45 O42 C41 C42 64.3(7)
C46 O43 C42 C41 -112.5(10)
C46 O43 C42 C43 122.7(10)
O41 C41 C42 O43 -57.2(8)
O42 C41 C42 O43 179.5(6)
O41 C41 C42 C43 66.7(7)
O42 C41 C42 C43 -56.6(7)
C47 O44 C43 C44 -79.7(7)
C47 O44 C43 C42 158.9(5)
O43 C42 C43 O44 -63.4(7)
C41 C42 C43 O44 172.4(5)
O43 C42 C43 C44 174.3(5)
C41 C42 C43 C44 50.1(7)
C51 O51 C44 C43 -166.3(5)
C51 O51 C44 C45 71.2(6)
O44 C43 C44 O51 70.6(6)
C42 C43 C44 O51 -171.0(5)
O44 C43 C44 C45 -165.8(5)
C42 C43 C44 C45 -47.4(7)
C41 O42 C45 C48 173.0(5)
C41 O42 C45 C44 -62.0(6)
O51 C44 C45 O42 171.0(4)
C43 C44 C45 O42 52.1(6)
O51 C44 C45 C48 -69.1(6)
C43 C44 C45 C48 171.9(5)
C49 O45 C48 C45 -176.0(6)
O42 C45 C48 O45 74.7(6)
C44 C45 C48 O45 -46.6(7)
C44 O51 C51 O52 -107.2(5)
C44 O51 C51 C52 133.5(5)
C55 O52 C51 O51 -57.6(6)
C55 O52 C51 C52 63.0(5)
C56 O53 C52 C51 -135.0(6)
C56 O53 C52 C53 102.8(6)
O51 C51 C52 O53 -63.2(6)
O52 C51 C52 O53 176.5(4)
O51 C51 C52 C53 60.2(7)
O52 C51 C52 C53 -60.1(6)
C57 O54 C53 C54 -139.5(6)
C57 O54 C53 C52 99.8(6)
O53 C52 C53 O54 -58.7(7)
C51 C52 C53 O54 179.1(5)
O53 C52 C53 C54 -179.8(5)
C51 C52 C53 C54 58.0(7)
C1 O1 C54 C55 154.4(5)
C1 O1 C54 C53 -86.1(6)
O54 C53 C54 O1 66.0(6)
C52 C53 C54 O1 -173.4(5)
O54 C53 C54 C55 -175.9(4)
C52 C53 C54 C55 -55.2(6)
C51 O52 C55 C58 174.8(4)
C51 O52 C55 C54 -61.0(6)
O1 C54 C55 O52 175.5(4)
C53 C54 C55 O52 55.4(6)
O1 C54 C55 C58 -65.2(6)
C53 C54 C55 C58 174.7(4)
O52 C55 C58 P1 -71.4(5)
C54 C55 C58 P1 167.8(4)
O61 P1 C58 C55 -28.5(5)
C18 P1 C58 C55 -151.4(4)
C61 P1 C58 C55 98.2(4)
O61 P1 C61 C66 164.4(5)
C18 P1 C61 C66 -74.6(6)
C58 P1 C61 C66 37.8(6)
O61 P1 C61 C62 -20.2(5)
C18 P1 C61 C62 100.8(5)
C58 P1 C61 C62 -146.8(4)
C66 C61 C62 C63 -0.3(9)
P1 C61 C62 C63 -176.0(5)
C61 C62 C63 C64 -1.0(9)
C62 C63 C64 C65 1.6(10)
C63 C64 C65 C66 -0.7(10)
C62 C61 C66 C65 1.2(9)
P1 C61 C66 C65 176.5(5)
C64 C65 C66 C61 -0.7(10)
C154 O101 C101 O102 -71.8(7)
C154 O101 C101 C102 163.9(5)
C105 O102 C101 O101 -97.5(7)
C105 O102 C101 C102 25.2(7)
C106 O103 C102 C103 162.8(8)
C106 O103 C102 C101 -75.7(8)
O101 C101 C102 O103 -54.2(7)
O102 C101 C102 O103 -178.0(5)
O101 C101 C102 C103 64.6(7)
O102 C101 C102 C103 -59.2(6)
C107 O104 C103 C102 159.0(6)
C107 O104 C103 C104 -77.9(7)
O103 C102 C103 O104 -70.8(6)
C101 C102 C103 O104 167.8(5)
O103 C102 C103 C104 168.0(5)
C101 C102 C103 C104 46.7(7)
C111 O111 C104 C105 60.2(8)
C111 O111 C104 C103 -171.4(5)
O104 C103 C104 O111 110.9(5)
C102 C103 C104 O111 -130.4(5)
O104 C103 C104 C105 -121.3(6)
C102 C103 C104 C105 -2.7(8)
C101 O102 C105 C104 19.7(8)
C101 O102 C105 C108 -104.1(7)
O111 C104 C105 O102 91.8(7)
C103 C104 C105 O102 -31.0(8)
O111 C104 C105 C108 -147.4(6)
C103 C104 C105 C108 89.7(7)
C109 O105 C108 C105 -169.7(11)
O102 C105 C108 O105 -167.2(7)
C104 C105 C108 O105 66.0(9)
C115 O112 C111 O111 -57.5(6)
C115 O112 C111 C112 63.8(6)
C104 O111 C111 O112 -128.4(5)
C104 O111 C111 C112 110.8(5)
C116 O113 C112 C113 147.1(5)
C116 O113 C112 C111 -90.3(6)
O112 C111 C112 O113 -178.1(4)
O111 C111 C112 O113 -57.8(6)
O112 C111 C112 C113 -55.9(6)
O111 C111 C112 C113 64.5(6)
C117 O114 C113 C114 -148.6(5)
C117 O114 C113 C112 88.2(6)
O113 C112 C113 O114 -69.6(6)
C111 C112 C113 O114 167.5(4)
O113 C112 C113 C114 170.9(5)
C111 C112 C113 C114 48.1(6)
C121 O121 C114 C113 -99.0(6)
C121 O121 C114 C115 139.8(5)
O114 C113 C114 O121 75.2(5)
C112 C113 C114 O121 -162.8(4)
O114 C113 C114 C115 -167.8(4)
C112 C113 C114 C115 -45.8(6)
C111 O112 C115 C118 173.7(5)
C111 O112 C115 C114 -60.7(6)
O121 C114 C115 O112 169.8(4)
C113 C114 C115 O112 49.9(6)
O121 C114 C115 C118 -70.7(6)
C113 C114 C115 C118 169.4(5)
O112 C115 C118 P11 -104.2(5)
C114 C115 C118 P11 133.6(4)
O161 P11 C118 C115 -73.3(5)
C158 P11 C118 C115 49.5(5)
C161 P11 C118 C115 163.7(5)
C114 O121 C121 O122 -92.4(6)
C114 O121 C121 C122 146.8(5)
C125 O122 C121 O121 -62.4(6)
C125 O122 C121 C122 58.5(7)
C126 O123 C122 C121 -136.4(8)
C126 O123 C122 C123 101.3(8)
O121 C121 C122 O123 -54.0(7)
O122 C121 C122 O123 -175.4(5)
O121 C121 C122 C123 66.7(6)
O122 C121 C122 C123 -54.7(7)
C127 O125 C123 C124 -114.1(6)
C127 O125 C123 C122 125.9(6)
O123 C122 C123 O125 -67.8(6)
C121 C122 C123 O125 172.4(5)
O123 C122 C123 C124 173.1(6)
C121 C122 C123 C124 53.3(7)
C131 O131 C124 C123 -139.8(6)
C131 O131 C124 C125 100.2(6)
O125 C123 C124 O131 69.7(6)
C122 C123 C124 O131 -172.9(5)
O125 C123 C124 C125 -169.1(5)
C122 C123 C124 C125 -51.7(7)
C121 O122 C125 C128 177.5(5)
C121 O122 C125 C124 -58.9(6)
O131 C124 C125 O122 171.6(4)
C123 C124 C125 O122 54.0(6)
O131 C124 C125 C128 -70.0(7)
C123 C124 C125 C128 172.4(6)
C129 O124 C128 C125 -87.4(8)
O122 C125 C128 O124 70.9(6)
C124 C125 C128 O124 -50.8(8)
C124 O131 C131 O132 -100.1(7)
C124 O131 C131 C132 140.2(6)
C135 O132 C131 O131 -54.4(6)
C135 O132 C131 C132 66.9(6)
C136 O133 C132 C133 142.3(12)
C136 O133 C132 C131 -97.1(12)
O131 C131 C132 O133 -60.7(7)
O132 C131 C132 O133 176.1(4)
O131 C131 C132 C133 59.2(7)
O132 C131 C132 C133 -64.0(6)
C137 O134 C133 C134 -133.8(5)
C137 O134 C133 C132 103.9(5)
O133 C132 C133 O134 -68.2(5)
C131 C132 C133 O134 170.0(5)
O133 C132 C133 C134 172.7(4)
C131 C132 C133 C134 50.8(6)
C141 O141 C134 C133 -133.2(5)
C141 O141 C134 C135 102.4(6)
O134 C133 C134 O141 79.7(5)
C132 C133 C134 O141 -159.9(4)
O134 C133 C134 C135 -159.4(4)
C132 C133 C134 C135 -39.1(6)
C131 O132 C135 C138 -175.6(5)
C131 O132 C135 C134 -54.4(7)
O141 C134 C135 O132 158.0(5)
C133 C134 C135 O132 39.3(7)
O141 C134 C135 C138 -85.9(6)
C133 C134 C135 C138 155.4(5)
C139 O135 C138 C135 168.7(6)
O132 C135 C138 O135 65.6(7)
C134 C135 C138 O135 -55.8(7)
C134 O141 C141 O142 -92.1(6)
C134 O141 C141 C142 147.9(5)
C145 O142 C141 O141 -55.4(6)
C145 O142 C141 C142 64.2(6)
C146 O143 C142 C143 163.1(5)
C146 O143 C142 C141 -74.8(6)
O141 C141 C142 O143 -54.1(6)
O142 C141 C142 O143 -175.8(5)
O141 C141 C142 C143 66.0(6)
O142 C141 C142 C143 -55.7(6)
C147 O144 C143 C142 128.7(5)
C147 O144 C143 C144 -109.5(6)
O143 C142 C143 O144 -65.5(6)
C141 C142 C143 O144 171.2(5)
O143 C142 C143 C144 174.0(5)
C141 C142 C143 C144 50.8(6)
C151 O151 C144 C143 -165.6(5)
C151 O151 C144 C145 74.7(6)
O144 C143 C144 O151 67.2(5)
C142 C143 C144 O151 -173.0(5)
O144 C143 C144 C145 -171.6(5)
C142 C143 C144 C145 -51.8(6)
C141 O142 C145 C148 170.8(5)
C141 O142 C145 C144 -64.7(6)
O151 C144 C145 O142 171.9(4)
C143 C144 C145 O142 56.1(6)
O151 C144 C145 C148 -69.6(7)
C143 C144 C145 C148 174.6(5)
C149 O145 C148 C145 -174.4(5)
O142 C145 C148 O145 69.6(6)
C144 C145 C148 O145 -49.8(7)
C144 O151 C151 O152 -113.1(6)
C144 O151 C151 C152 127.8(6)
C155 O152 C151 O151 -54.7(6)
C155 O152 C151 C152 65.1(6)
C156 O153 C152 C153 169.3(7)
C156 O153 C152 C151 -69.3(8)
O151 C151 C152 O153 -58.5(8)
O152 C151 C152 O153 -179.1(5)
O151 C151 C152 C153 62.4(7)
O152 C151 C152 C153 -58.2(6)
C157 O154 C153 C154 -150.7(9)
C157 O154 C153 C152 87.1(10)
O153 C152 C153 O154 -63.9(6)
C151 C152 C153 O154 173.3(5)
O153 C152 C153 C154 176.6(5)
C151 C152 C153 C154 53.7(6)
C101 O101 C154 C153 -93.9(6)
C101 O101 C154 C155 147.3(5)
O154 C153 C154 O101 69.8(6)
C152 C153 C154 O101 -169.0(5)
O154 C153 C154 C155 -173.4(5)
C152 C153 C154 C155 -52.2(6)
C151 O152 C155 C158 172.1(4)
C151 O152 C155 C154 -64.7(6)
O101 C154 C155 O152 176.9(4)
C153 C154 C155 O152 56.2(6)
O101 C154 C155 C158 -63.3(6)
C153 C154 C155 C158 176.0(5)
O152 C155 C158 P11 -68.6(5)
C154 C155 C158 P11 170.3(4)
O161 P11 C158 C155 -37.3(5)
C161 P11 C158 C155 89.4(4)
C118 P11 C158 C155 -159.5(4)
O161 P11 C161 C166 148.1(5)
C158 P11 C161 C166 21.1(6)
C118 P11 C161 C166 -89.2(6)
O161 P11 C161 C162 -32.0(6)
C158 P11 C161 C162 -158.9(5)
C118 P11 C161 C162 90.8(5)
C166 C161 C162 C163 1.4(9)
P11 C161 C162 C163 -178.6(5)
C161 C162 C163 C164 -2.4(11)
C162 C163 C164 C165 1.7(11)
C163 C164 C165 C166 0.0(10)
C162 C161 C166 C165 0.3(9)
P11 C161 C166 C165 -179.8(5)
C164 C165 C166 C161 -1.0(9)
